data_7031548
loop_
_publ_author_name
'Konarev, Dmitri V.'
'Kuzmin, Alexey V.'
'Khasanov, Salavat S.'
'Otsuka, Akihiro'
'Yamochi, Hideki'
'Saito, Gunzi'
'Lyubovskaya, Rimma N.'

_publ_section_title
;
 Design, crystal structures and magnetic properties of anionic salts
 containing fullerene C60 and indium(iii) bromide phthalocyanine radical
 anions.
;
_journal_issue 34
_journal_name_full 'Dalton transactions (Cambridge, England : 2003)'
_journal_page_first 13061
_journal_paper_doi 10.1039/c4dt01153h
_journal_volume 43
_journal_year 2014
_chemical_formula_moiety 'C32 H16 N8 In Br, C60, 3(C16 H36 N), C6 H4 Cl2, Br'
_chemical_formula_sum 'C146 H128 Br2 Cl2 In N11'
_chemical_formula_weight 2382.13
_chemical_name_systematic
;
 ?
;
_space_group_crystal_system monoclinic
_space_group_IT_number 14
_space_group_name_Hall '-P 2yn'
_space_group_name_H-M_alt 'P 1 21/n 1'
_symmetry_space_group_name_Hall '-P 2yn'
_symmetry_space_group_name_H-M 'P 1 21/n 1'
_atom_sites_solution_hydrogens geom
_atom_sites_solution_primary direct
_atom_sites_solution_secondary difmap
_audit_creation_method SHELXL-2013
_cell_angle_alpha 90
_cell_angle_beta 90.8740(10)
_cell_angle_gamma 90
_cell_formula_units_Z 4
_cell_length_a 16.2750(10)
_cell_length_b 17.5180(10)
_cell_length_c 40.243(2)
_cell_measurement_reflns_used 7709
_cell_measurement_temperature 250(2)
_cell_measurement_theta_max 17.17
_cell_measurement_theta_min 2.27
_cell_volume 11472.2(11)
_computing_cell_refinement 'Bruker SAINT'
_computing_data_collection 'Bruker APEX2'
_computing_data_reduction 'Bruker SAINT'
_computing_molecular_graphics WinGX
_computing_publication_material WinGX
_computing_structure_refinement 'SHELXL-2013 (Sheldrick, 2013)'
_computing_structure_solution 'SHELXL-2013 (Sheldrick, 2013)'
_diffrn_ambient_temperature 250(2)
_diffrn_measured_fraction_theta_full 0.309
_diffrn_measured_fraction_theta_max 0.995
_diffrn_measurement_device_type 'Bruker APEX-II CCD'
_diffrn_measurement_method '\f and \w scans'
_diffrn_radiation_monochromator graphite
_diffrn_radiation_source 'sealed tube'
_diffrn_radiation_type MoK\a
_diffrn_radiation_wavelength 0.71073
_diffrn_reflns_av_R_equivalents 0.0837
_diffrn_reflns_av_unetI/netI 0.0834
_diffrn_reflns_Laue_measured_fraction_full 0.309
_diffrn_reflns_Laue_measured_fraction_max 0.995
_diffrn_reflns_limit_h_max 13
_diffrn_reflns_limit_h_min -13
_diffrn_reflns_limit_k_max 14
_diffrn_reflns_limit_k_min -14
_diffrn_reflns_limit_l_max 33
_diffrn_reflns_limit_l_min -33
_diffrn_reflns_number 37908
_diffrn_reflns_point_group_measured_fraction_full 0.309
_diffrn_reflns_point_group_measured_fraction_max 0.995
_diffrn_reflns_theta_full 26.000
_diffrn_reflns_theta_max 17.257
_diffrn_reflns_theta_min 1.268
_exptl_absorpt_coefficient_mu 1.010
_exptl_absorpt_correction_T_max 0.90467
_exptl_absorpt_correction_T_min 0.69921
_exptl_absorpt_correction_type multi-scan
_exptl_absorpt_process_details SADABS-2012/1
_exptl_crystal_colour black
_exptl_crystal_density_diffrn 1.379
_exptl_crystal_description plate
_exptl_crystal_F_000 4936
_exptl_crystal_size_max 0.250
_exptl_crystal_size_mid 0.180
_exptl_crystal_size_min 0.070
_exptl_transmission_factor_max 0.891
_exptl_transmission_factor_min 0.621
_refine_diff_density_max 1.026
_refine_diff_density_min -0.687
_refine_diff_density_rms 0.134
_refine_ls_extinction_method none
_refine_ls_goodness_of_fit_ref 1.073
_refine_ls_hydrogen_treatment constr
_refine_ls_matrix_type full
_refine_ls_number_parameters 3049
_refine_ls_number_reflns 37908
_refine_ls_number_restraints 5584
_refine_ls_restrained_S_all 1.047
_refine_ls_R_factor_all 0.1212
_refine_ls_R_factor_gt 0.0809
_refine_ls_shift/su_max 0.031
_refine_ls_shift/su_mean 0.002
_refine_ls_structure_factor_coef Fsqd
_refine_ls_weighting_details
;
 w=1/[\s^2^(Fo^2^)+(0.0929P)^2^+89.5568P]
 where P=(Fo^2^+2Fc^2^)/3
;
_refine_ls_weighting_scheme calc
_refine_ls_wR_factor_gt 0.1926
_refine_ls_wR_factor_ref 0.2209
_reflns_Friedel_coverage 0.000
_reflns_number_gt 26594
_reflns_number_total 37908
_reflns_threshold_expression 'I > 2\s(I)'
_cod_data_source_file c4dt01153h2.cif
_cod_data_source_block TBA_C60_InBrPc_C6H4Cl2_250K
_cod_depositor_comments 'Adding full bibliography for 7031547--7031549.cif.'
_cod_database_code 7031548
_shelx_space_group_comment
;
The symmetry employed for this shelxl refinement is uniquely defined
by the following loop, which should always be used as a source of
symmetry information in preference to the above space-group names.
They are only intended as comments.
;
_shelx_estimated_absorpt_t_min 0.739
_shelx_estimated_absorpt_t_max 0.919
_shelxl_version_number 2013-2

loop_
_space_group_symop_operation_xyz
'x, y, z'
'-x+1/2, y+1/2, -z+1/2'
'-x, -y, -z'
'x-1/2, -y-1/2, z-1/2'

loop_
_atom_site_label
_atom_site_type_symbol
_atom_site_fract_x
_atom_site_fract_y
_atom_site_fract_z
_atom_site_U_iso_or_equiv
_atom_site_adp_type
_atom_site_occupancy
_atom_site_site_symmetry_order
_atom_site_calc_flag
_atom_site_refinement_flags_posn
_atom_site_refinement_flags_adp
_atom_site_refinement_flags_occupancy
_atom_site_disorder_assembly
_atom_site_disorder_group
Br1 Br 0.41117(15) 0.24923(12) 0.84696(7) 0.0854(10) Uani 1 1 d . . . . .
C901 C 0.3542(16) 0.1574(14) 0.4452(5) 0.075(10) Uani 0.295(9) 1 d DG U P A 1
C902 C 0.3276(16) 0.0945(11) 0.4666(6) 0.074(10) Uani 0.295(9) 1 d DG U P A 1
C903 C 0.3963(17) 0.0678(9) 0.4865(6) 0.073(10) Uani 0.295(9) 1 d DG U P A 1
C904 C 0.4659(15) 0.1130(11) 0.4779(6) 0.075(10) Uani 0.295(9) 1 d DG U P A 1
C905 C 0.4413(15) 0.1670(13) 0.4525(5) 0.072(10) Uani 0.295(9) 1 d DG U P A 1
C906 C 0.3036(15) 0.2162(15) 0.4389(4) 0.077(10) Uani 0.295(9) 1 d DG U P A 1
C907 C 0.2506(16) 0.0965(13) 0.4796(6) 0.073(10) Uani 0.295(9) 1 d DG U P A 1
C908 C 0.3831(17) 0.0465(8) 0.5189(7) 0.074(10) Uani 0.295(9) 1 d DG U P A 1
C909 C 0.5239(12) 0.1365(13) 0.5019(6) 0.075(10) Uani 0.295(9) 1 d DG U P A 1
C910 C 0.4735(13) 0.2401(14) 0.4523(5) 0.077(10) Uani 0.295(9) 1 d DG U P A 1
C911 C 0.3383(15) 0.2931(15) 0.4389(4) 0.073(10) Uani 0.295(9) 1 d DG U P A 1
C912 C 0.2220(13) 0.2190(16) 0.4531(5) 0.074(10) Uani 0.295(9) 1 d DG U P A 1
C913 C 0.1960(13) 0.1597(16) 0.4729(6) 0.074(10) Uani 0.295(9) 1 d DG U P A 1
C914 C 0.2375(16) 0.0741(11) 0.5138(7) 0.076(10) Uani 0.295(9) 1 d DG U P A 1
C915 C 0.3035(17) 0.0497(8) 0.5322(7) 0.076(10) Uani 0.295(9) 1 d DG U P A 1
C916 C 0.4430(16) 0.0692(10) 0.5445(6) 0.073(10) Uani 0.295(9) 1 d DG U P A 1
C917 C 0.5104(13) 0.1128(13) 0.5357(6) 0.074(10) Uani 0.295(9) 1 d DG U P A 1
C918 C 0.5565(10) 0.2134(15) 0.5016(6) 0.077(10) Uani 0.295(9) 1 d DG U P A 1
C919 C 0.5316(11) 0.2644(14) 0.4780(6) 0.080(10) Uani 0.295(9) 1 d DG U P A 1
C920 C 0.4215(15) 0.3039(13) 0.4458(4) 0.077(10) Uani 0.295(9) 1 d DG U P A 1
C921 C 0.2770(15) 0.3425(14) 0.4525(5) 0.079(10) Uani 0.295(9) 1 d DG U P A 1
C922 C 0.2056(13) 0.2964(16) 0.4614(5) 0.073(10) Uani 0.295(9) 1 d DG U P A 1
C923 C 0.1522(11) 0.1764(16) 0.5024(6) 0.077(10) Uani 0.295(9) 1 d DG U P A 1
C924 C 0.1767(13) 0.1240(13) 0.5280(6) 0.078(10) Uani 0.295(9) 1 d DG U P A 1
C925 C 0.3103(16) 0.0760(9) 0.5673(6) 0.074(10) Uani 0.295(9) 1 d DG U P A 1
C926 C 0.3979(16) 0.0868(11) 0.5737(6) 0.073(10) Uani 0.295(9) 1 d DG U P A 1
C927 C 0.5372(11) 0.1749(15) 0.5572(6) 0.071(10) Uani 0.295(9) 1 d DG U P A 1
C928 C 0.5650(9) 0.2371(16) 0.5366(6) 0.076(10) Uani 0.295(9) 1 d DG U P A 1
C929 C 0.5163(13) 0.3411(13) 0.4867(6) 0.080(10) Uani 0.295(9) 1 d DG U P A 1
C930 C 0.4467(15) 0.3672(12) 0.4665(6) 0.078(10) Uani 0.295(9) 1 d DG U P A 1
C931 C 0.3888(17) 0.4138(10) 0.4793(6) 0.076(10) Uani 0.295(9) 1 d DG U P A 1
C932 C 0.3013(16) 0.4033(11) 0.4731(6) 0.076(10) Uani 0.295(9) 1 d DG U P A 1
C933 C 0.1631(11) 0.3129(16) 0.4898(6) 0.076(10) Uani 0.295(9) 1 d DG U P A 1
C934 C 0.1350(9) 0.2516(16) 0.5105(6) 0.079(10) Uani 0.295(9) 1 d DG U P A 1
C935 C 0.1836(12) 0.1480(13) 0.5602(6) 0.079(10) Uani 0.295(9) 1 d DG U P A 1
C936 C 0.2524(15) 0.1235(12) 0.5806(6) 0.078(10) Uani 0.295(9) 1 d DG U P A 1
C937 C 0.4226(15) 0.1460(14) 0.5944(5) 0.072(10) Uani 0.295(9) 1 d DG U P A 1
C938 C 0.4944(13) 0.1926(16) 0.5857(5) 0.068(10) Uani 0.295(9) 1 d DG U P A 1
C939 C 0.5491(11) 0.3124(15) 0.5443(6) 0.076(10) Uani 0.295(9) 1 d DG U P A 1
C940 C 0.5241(13) 0.3652(13) 0.5186(6) 0.075(10) Uani 0.295(9) 1 d DG U P A 1
C941 C 0.4624(16) 0.4155(10) 0.5331(6) 0.074(10) Uani 0.295(9) 1 d DG U P A 1
C942 C 0.3975(17) 0.4394(8) 0.5142(7) 0.074(10) Uani 0.295(9) 1 d DG U P A 1
C943 C 0.2574(16) 0.4192(10) 0.5025(7) 0.076(10) Uani 0.295(9) 1 d DG U P A 1
C944 C 0.1887(13) 0.3757(13) 0.5106(7) 0.077(10) Uani 0.295(9) 1 d DG U P A 1
C945 C 0.1434(10) 0.2770(15) 0.5448(6) 0.078(10) Uani 0.295(9) 1 d DG U P A 1
C946 C 0.1665(11) 0.2267(14) 0.5686(6) 0.080(10) Uani 0.295(9) 1 d DG U P A 1
C947 C 0.2792(15) 0.1848(13) 0.6015(5) 0.075(10) Uani 0.295(9) 1 d DG U P A 1
C948 C 0.3623(15) 0.1965(14) 0.6085(4) 0.071(10) Uani 0.295(9) 1 d DG U P A 1
C949 C 0.4777(13) 0.2712(16) 0.5944(5) 0.066(10) Uani 0.295(9) 1 d DG U P A 1
C950 C 0.5043(13) 0.3303(15) 0.5738(6) 0.069(10) Uani 0.295(9) 1 d DG U P A 1
C951 C 0.4510(15) 0.3932(12) 0.5674(6) 0.068(10) Uani 0.295(9) 1 d DG U P A 1
C952 C 0.3173(17) 0.4429(8) 0.5278(7) 0.073(10) Uani 0.295(9) 1 d DG U P A 1
C953 C 0.1766(12) 0.3539(13) 0.5445(6) 0.078(10) Uani 0.295(9) 1 d DG U P A 1
C954 C 0.2259(13) 0.2495(13) 0.5943(5) 0.075(10) Uani 0.295(9) 1 d DG U P A 1
C955 C 0.3959(15) 0.2736(15) 0.6086(4) 0.072(10) Uani 0.295(9) 1 d DG U P A 1
C956 C 0.3726(16) 0.3960(11) 0.5803(6) 0.068(10) Uani 0.295(9) 1 d DG U P A 1
C957 C 0.3028(17) 0.4213(9) 0.5602(6) 0.070(10) Uani 0.295(9) 1 d DG U P A 1
C958 C 0.2329(15) 0.3763(11) 0.5688(6) 0.073(10) Uani 0.295(9) 1 d DG U P A 1
C959 C 0.2595(15) 0.3226(13) 0.5948(5) 0.070(10) Uani 0.295(9) 1 d DG U P A 1
C960 C 0.3454(16) 0.3336(13) 0.6015(5) 0.072(10) Uani 0.295(9) 1 d DG U P A 1
C801 C 0.451(3) 0.215(2) 0.4472(11) 0.064(13) Uani 0.175(9) 1 d D U P B 2
C802 C 0.520(3) 0.214(2) 0.4714(11) 0.066(13) Uani 0.175(9) 1 d D U P B 2
C803 C 0.534(3) 0.292(2) 0.4835(11) 0.068(13) Uani 0.175(9) 1 d D U P B 2
C804 C 0.476(3) 0.340(2) 0.4663(11) 0.068(13) Uani 0.175(9) 1 d D U P B 2
C805 C 0.424(3) 0.295(2) 0.4447(11) 0.067(13) Uani 0.175(9) 1 d D U P B 2
C806 C 0.397(3) 0.158(2) 0.4467(12) 0.068(13) Uani 0.175(9) 1 d D U P B 2
C807 C 0.529(3) 0.155(3) 0.4926(11) 0.069(13) Uani 0.175(9) 1 d D U P B 2
C808 C 0.555(3) 0.303(3) 0.5157(10) 0.068(13) Uani 0.175(9) 1 d D U P B 2
C809 C 0.438(3) 0.401(3) 0.4831(11) 0.064(13) Uani 0.175(9) 1 d D U P B 2
C810 C 0.343(3) 0.310(2) 0.4405(12) 0.067(13) Uani 0.175(9) 1 d D U P B 2
C811 C 0.310(3) 0.174(2) 0.4418(11) 0.066(13) Uani 0.175(9) 1 d D U P B 2
C812 C 0.407(3) 0.093(2) 0.4691(11) 0.068(13) Uani 0.175(9) 1 d D U P B 2
C813 C 0.472(3) 0.092(3) 0.4918(11) 0.071(13) Uani 0.175(9) 1 d D U P B 2
C814 C 0.551(3) 0.167(3) 0.5276(10) 0.071(13) Uani 0.175(9) 1 d D U P B 2
C815 C 0.564(3) 0.240(3) 0.5381(11) 0.071(13) Uani 0.175(9) 1 d D U P B 2
C816 C 0.519(3) 0.368(3) 0.5338(10) 0.067(13) Uani 0.175(9) 1 d D U P B 2
C817 C 0.462(3) 0.413(3) 0.5171(11) 0.065(13) Uani 0.175(9) 1 d D U P B 2
C818 C 0.351(3) 0.417(3) 0.4784(11) 0.065(13) Uani 0.175(9) 1 d D U P B 2
C819 C 0.304(3) 0.373(2) 0.4584(11) 0.065(13) Uani 0.175(9) 1 d D U P B 2
C820 C 0.283(3) 0.250(2) 0.4390(11) 0.067(13) Uani 0.175(9) 1 d D U P B 2
C821 C 0.266(3) 0.120(3) 0.4619(11) 0.064(13) Uani 0.175(9) 1 d D U P B 2
C822 C 0.326(3) 0.070(3) 0.4790(11) 0.066(13) Uani 0.175(9) 1 d D U P B 2
C823 C 0.456(3) 0.068(3) 0.5253(11) 0.068(13) Uani 0.175(9) 1 d D U P B 2
C824 C 0.507(3) 0.114(3) 0.5477(11) 0.069(13) Uani 0.175(9) 1 d D U P B 2
C825 C 0.530(3) 0.263(3) 0.5707(10) 0.071(13) Uani 0.175(9) 1 d D U P B 2
C826 C 0.503(3) 0.342(3) 0.5670(11) 0.067(13) Uani 0.175(9) 1 d D U P B 2
C827 C 0.389(3) 0.440(3) 0.5349(11) 0.063(13) Uani 0.175(9) 1 d D U P B 2
C828 C 0.320(3) 0.441(3) 0.5115(11) 0.063(13) Uani 0.175(9) 1 d D U P B 2
C829 C 0.224(3) 0.351(3) 0.4682(11) 0.064(13) Uani 0.175(9) 1 d D U P B 2
C830 C 0.210(3) 0.273(3) 0.4562(11) 0.064(13) Uani 0.175(9) 1 d D U P B 2
C831 C 0.169(3) 0.221(3) 0.4745(10) 0.066(13) Uani 0.175(9) 1 d D U P B 2
C832 C 0.196(3) 0.142(3) 0.4783(11) 0.067(13) Uani 0.175(9) 1 d D U P B 2
C833 C 0.312(3) 0.046(3) 0.5104(11) 0.067(13) Uani 0.175(9) 1 d D U P B 2
C834 C 0.380(3) 0.045(3) 0.5345(11) 0.068(13) Uani 0.175(9) 1 d D U P B 2
C835 C 0.475(3) 0.136(3) 0.5772(11) 0.069(13) Uani 0.175(9) 1 d D U P B 2
C836 C 0.488(3) 0.212(3) 0.5898(11) 0.070(13) Uani 0.175(9) 1 d D U P B 2
C837 C 0.434(3) 0.366(3) 0.5838(11) 0.064(13) Uani 0.175(9) 1 d D U P B 2
C838 C 0.374(3) 0.416(3) 0.5670(11) 0.064(13) Uani 0.175(9) 1 d D U P B 2
C839 C 0.243(3) 0.418(3) 0.5201(11) 0.063(13) Uani 0.175(9) 1 d D U P B 2
C840 C 0.194(3) 0.372(3) 0.4977(10) 0.063(13) Uani 0.175(9) 1 d D U P B 2
C841 C 0.148(3) 0.318(3) 0.5180(10) 0.064(13) Uani 0.175(9) 1 d D U P B 2
C842 C 0.136(3) 0.245(2) 0.5072(10) 0.068(13) Uani 0.175(9) 1 d D U P B 2
C843 C 0.182(3) 0.118(3) 0.5116(10) 0.067(13) Uani 0.175(9) 1 d D U P B 2
C844 C 0.238(3) 0.070(3) 0.5276(11) 0.068(13) Uani 0.175(9) 1 d D U P B 2
C845 C 0.346(3) 0.068(3) 0.5666(11) 0.069(13) Uani 0.175(9) 1 d D U P B 2
C846 C 0.395(3) 0.111(3) 0.5872(11) 0.067(13) Uani 0.175(9) 1 d D U P B 2
C847 C 0.416(3) 0.237(3) 0.6067(11) 0.069(13) Uani 0.175(9) 1 d D U P B 2
C848 C 0.389(3) 0.312(3) 0.6038(11) 0.067(13) Uani 0.175(9) 1 d D U P B 2
C849 C 0.292(3) 0.392(2) 0.5769(11) 0.064(13) Uani 0.175(9) 1 d D U P B 2
C850 C 0.228(3) 0.393(3) 0.5534(11) 0.064(13) Uani 0.175(9) 1 d D U P B 2
C851 C 0.171(3) 0.331(2) 0.5531(10) 0.063(13) Uani 0.175(9) 1 d D U P B 2
C852 C 0.144(3) 0.182(3) 0.5292(10) 0.066(13) Uani 0.175(9) 1 d D U P B 2
C853 C 0.260(3) 0.084(3) 0.5618(11) 0.066(13) Uani 0.175(9) 1 d D U P B 2
C854 C 0.356(3) 0.174(3) 0.6052(12) 0.067(13) Uani 0.175(9) 1 d D U P B 2
C855 C 0.301(3) 0.328(2) 0.5995(11) 0.065(13) Uani 0.175(9) 1 d D U P B 2
C856 C 0.178(3) 0.270(2) 0.5740(11) 0.061(13) Uani 0.175(9) 1 d D U P B 2
C857 C 0.166(3) 0.192(2) 0.5620(11) 0.067(13) Uani 0.175(9) 1 d D U P B 2
C858 C 0.224(3) 0.143(2) 0.5786(11) 0.069(13) Uani 0.175(9) 1 d D U P B 2
C859 C 0.275(3) 0.192(2) 0.6012(11) 0.067(13) Uani 0.175(9) 1 d D U P B 2
C860 C 0.246(3) 0.269(2) 0.5984(11) 0.062(13) Uani 0.175(9) 1 d D U P B 2
C701 C 0.243(2) 0.2122(17) 0.5968(8) 0.088(10) Uani 0.353(9) 1 d D U P C 3
C702 C 0.2657(19) 0.1341(18) 0.5865(8) 0.086(10) Uani 0.353(9) 1 d D U P C 3
C703 C 0.215(2) 0.1123(18) 0.5579(8) 0.086(10) Uani 0.353(9) 1 d D U P C 3
C704 C 0.161(2) 0.1758(17) 0.5502(7) 0.087(10) Uani 0.353(9) 1 d D U P C 3
C705 C 0.178(2) 0.2376(16) 0.5733(8) 0.087(10) Uani 0.353(9) 1 d D U P C 3
C706 C 0.3014(18) 0.2601(17) 0.6072(9) 0.085(10) Uani 0.353(9) 1 d D U P C 3
C707 C 0.3441(18) 0.1110(19) 0.5890(8) 0.084(10) Uani 0.353(9) 1 d D U P C 3
C708 C 0.250(2) 0.070(2) 0.5336(7) 0.089(10) Uani 0.353(9) 1 d D U P C 3
C709 C 0.144(2) 0.1957(17) 0.5171(7) 0.090(10) Uani 0.353(9) 1 d D U P C 3
C710 C 0.176(2) 0.3115(17) 0.5634(7) 0.081(10) Uani 0.353(9) 1 d D U P C 3
C711 C 0.2979(18) 0.3394(18) 0.5969(9) 0.083(10) Uani 0.353(9) 1 d D U P C 3
C712 C 0.3863(19) 0.2350(17) 0.6101(9) 0.087(10) Uani 0.353(9) 1 d D U P C 3
C713 C 0.4081(19) 0.1621(18) 0.6011(9) 0.086(10) Uani 0.353(9) 1 d D U P C 3
C714 C 0.3817(19) 0.065(2) 0.5626(8) 0.092(10) Uani 0.353(9) 1 d D U P C 3
C715 C 0.3325(19) 0.046(2) 0.5361(7) 0.089(10) Uani 0.353(9) 1 d D U P C 3
C716 C 0.230(2) 0.088(2) 0.4987(7) 0.087(10) Uani 0.353(9) 1 d D U P C 3
C717 C 0.178(2) 0.1495(18) 0.4916(8) 0.090(10) Uani 0.353(9) 1 d D U P C 3
C718 C 0.141(2) 0.2750(17) 0.5070(7) 0.088(10) Uani 0.353(9) 1 d D U P C 3
C719 C 0.158(2) 0.3318(18) 0.5284(7) 0.089(10) Uani 0.353(9) 1 d D U P C 3
C720 C 0.237(2) 0.3650(18) 0.5750(8) 0.082(10) Uani 0.353(9) 1 d D U P C 3
C721 C 0.3828(19) 0.3640(18) 0.5930(8) 0.078(10) Uani 0.353(9) 1 d D U P C 3
C722 C 0.4371(19) 0.2986(18) 0.6007(9) 0.080(10) Uani 0.353(9) 1 d D U P C 3
C723 C 0.480(2) 0.1508(19) 0.5815(9) 0.087(10) Uani 0.353(9) 1 d D U P C 3
C724 C 0.465(2) 0.090(2) 0.5583(8) 0.091(10) Uani 0.353(9) 1 d D U P C 3
C725 C 0.3692(18) 0.051(2) 0.5021(7) 0.085(10) Uani 0.353(9) 1 d D U P C 3
C726 C 0.3029(19) 0.076(2) 0.4801(8) 0.084(10) Uani 0.353(9) 1 d D U P C 3
C727 C 0.198(2) 0.1994(18) 0.4636(8) 0.083(10) Uani 0.353(9) 1 d D U P C 3
C728 C 0.176(2) 0.2773(17) 0.4726(8) 0.083(10) Uani 0.353(9) 1 d D U P C 3
C729 C 0.208(2) 0.395(2) 0.5193(7) 0.087(10) Uani 0.353(9) 1 d D U P C 3
C730 C 0.259(2) 0.416(2) 0.5479(7) 0.083(10) Uani 0.353(9) 1 d D U P C 3
C731 C 0.3369(18) 0.439(2) 0.5450(7) 0.078(10) Uani 0.353(9) 1 d D U P C 3
C732 C 0.4029(19) 0.412(2) 0.5672(7) 0.078(10) Uani 0.353(9) 1 d D U P C 3
C733 C 0.507(2) 0.2879(18) 0.5835(8) 0.082(10) Uani 0.353(9) 1 d D U P C 3
C734 C 0.530(2) 0.2102(17) 0.5737(8) 0.084(10) Uani 0.353(9) 1 d D U P C 3
C735 C 0.497(2) 0.095(2) 0.5273(7) 0.092(10) Uani 0.353(9) 1 d D U P C 3
C736 C 0.449(2) 0.073(2) 0.4985(7) 0.091(10) Uani 0.353(9) 1 d D U P C 3
C737 C 0.3222(19) 0.1237(18) 0.4536(9) 0.082(10) Uani 0.353(9) 1 d D U P C 3
C738 C 0.2682(18) 0.1884(18) 0.4454(9) 0.082(10) Uani 0.353(9) 1 d D U P C 3
C739 C 0.224(2) 0.3379(18) 0.4650(8) 0.085(10) Uani 0.353(9) 1 d D U P C 3
C740 C 0.2405(19) 0.398(2) 0.4885(7) 0.084(10) Uani 0.353(9) 1 d D U P C 3
C741 C 0.3252(18) 0.423(2) 0.4845(8) 0.082(10) Uani 0.353(9) 1 d D U P C 3
C742 C 0.3728(18) 0.443(2) 0.5111(7) 0.081(10) Uani 0.353(9) 1 d D U P C 3
C743 C 0.476(2) 0.400(2) 0.5485(7) 0.083(10) Uani 0.353(9) 1 d D U P C 3
C744 C 0.528(2) 0.3396(18) 0.5566(8) 0.087(10) Uani 0.353(9) 1 d D U P C 3
C745 C 0.565(2) 0.2156(17) 0.5406(7) 0.088(10) Uani 0.353(9) 1 d D U P C 3
C746 C 0.549(2) 0.1580(18) 0.5186(7) 0.092(10) Uani 0.353(9) 1 d D U P C 3
C747 C 0.468(2) 0.1234(19) 0.4711(8) 0.086(10) Uani 0.353(9) 1 d D U P C 3
C748 C 0.4075(18) 0.1497(18) 0.4501(9) 0.087(10) Uani 0.353(9) 1 d D U P C 3
C749 C 0.3213(18) 0.2535(17) 0.4365(9) 0.084(10) Uani 0.353(9) 1 d D U P C 3
C750 C 0.2986(18) 0.3265(18) 0.4460(9) 0.083(10) Uani 0.353(9) 1 d D U P C 3
C751 C 0.3616(17) 0.3768(19) 0.4579(8) 0.077(9) Uani 0.353(9) 1 d D U P C 3
C752 C 0.456(2) 0.420(2) 0.5139(7) 0.082(10) Uani 0.353(9) 1 d D U P C 3
C753 C 0.563(2) 0.2943(17) 0.5303(7) 0.088(10) Uani 0.353(9) 1 d D U P C 3
C754 C 0.531(2) 0.1777(17) 0.4837(8) 0.084(10) Uani 0.353(9) 1 d D U P C 3
C755 C 0.4051(18) 0.2283(17) 0.4390(9) 0.086(10) Uani 0.353(9) 1 d D U P C 3
C756 C 0.4415(19) 0.3558(18) 0.4606(8) 0.081(10) Uani 0.353(9) 1 d D U P C 3
C757 C 0.493(2) 0.3765(18) 0.4899(7) 0.080(10) Uani 0.353(9) 1 d D U P C 3
C758 C 0.545(2) 0.3134(17) 0.4978(7) 0.082(10) Uani 0.353(9) 1 d D U P C 3
C759 C 0.527(2) 0.2515(16) 0.4733(8) 0.085(10) Uani 0.353(9) 1 d D U P C 3
C760 C 0.465(2) 0.2784(17) 0.4505(8) 0.083(10) Uani 0.353(9) 1 d D U P C 3
C601 C 0.493(3) 0.386(2) 0.5043(10) 0.057(13) Uani 0.176(9) 1 d D U P D 4
C602 C 0.530(3) 0.354(3) 0.5346(11) 0.060(13) Uani 0.176(9) 1 d D U P D 4
C603 C 0.482(3) 0.375(3) 0.5632(10) 0.057(13) Uani 0.176(9) 1 d D U P D 4
C604 C 0.416(3) 0.423(3) 0.5510(11) 0.057(13) Uani 0.176(9) 1 d D U P D 4
C605 C 0.421(3) 0.431(3) 0.5154(11) 0.058(13) Uani 0.176(9) 1 d D U P D 4
C606 C 0.491(3) 0.347(2) 0.4761(11) 0.063(13) Uani 0.176(9) 1 d D U P D 4
C607 C 0.564(3) 0.283(2) 0.5334(11) 0.063(13) Uani 0.176(9) 1 d D U P D 4
C608 C 0.470(3) 0.324(3) 0.5880(11) 0.056(13) Uani 0.176(9) 1 d D U P D 4
C609 C 0.337(3) 0.418(3) 0.5647(11) 0.058(13) Uani 0.176(9) 1 d D U P D 4
C610 C 0.352(3) 0.432(3) 0.4956(11) 0.056(13) Uani 0.176(9) 1 d D U P D 4
C611 C 0.417(3) 0.349(2) 0.4551(11) 0.057(13) Uani 0.176(9) 1 d D U P D 4
C612 C 0.527(3) 0.271(2) 0.4747(11) 0.064(13) Uani 0.176(9) 1 d D U P D 4
C613 C 0.562(3) 0.240(2) 0.5028(10) 0.064(13) Uani 0.176(9) 1 d D U P D 4
C614 C 0.551(3) 0.228(3) 0.5603(10) 0.062(13) Uani 0.176(9) 1 d D U P D 4
C615 C 0.506(3) 0.250(3) 0.5869(11) 0.058(13) Uani 0.176(9) 1 d D U P D 4
C616 C 0.390(3) 0.319(2) 0.6036(11) 0.058(13) Uani 0.176(9) 1 d D U P D 4
C617 C 0.326(3) 0.365(2) 0.5914(11) 0.060(13) Uani 0.176(9) 1 d D U P D 4
C618 C 0.265(3) 0.420(3) 0.5435(11) 0.057(13) Uani 0.176(9) 1 d D U P D 4
C619 C 0.270(3) 0.425(3) 0.5102(10) 0.058(13) Uani 0.176(9) 1 d D U P D 4
C620 C 0.348(3) 0.390(3) 0.4651(11) 0.057(13) Uani 0.176(9) 1 d D U P D 4
C621 C 0.408(3) 0.274(2) 0.4407(11) 0.055(12) Uani 0.176(9) 1 d D U P D 4
C622 C 0.476(3) 0.225(2) 0.4532(11) 0.057(13) Uani 0.176(9) 1 d D U P D 4
C623 C 0.547(3) 0.161(2) 0.5105(10) 0.064(13) Uani 0.176(9) 1 d D U P D 4
C624 C 0.541(3) 0.153(2) 0.5462(10) 0.062(13) Uani 0.176(9) 1 d D U P D 4
C625 C 0.445(3) 0.195(2) 0.6006(11) 0.056(13) Uani 0.176(9) 1 d D U P D 4
C626 C 0.375(3) 0.240(2) 0.6107(11) 0.058(13) Uani 0.176(9) 1 d D U P D 4
C627 C 0.244(3) 0.333(2) 0.5880(11) 0.061(13) Uani 0.176(9) 1 d D U P D 4
C628 C 0.205(3) 0.365(2) 0.5585(11) 0.060(13) Uani 0.176(9) 1 d D U P D 4
C629 C 0.219(3) 0.380(3) 0.4891(11) 0.059(13) Uani 0.176(9) 1 d D U P D 4
C630 C 0.268(3) 0.357(3) 0.4607(11) 0.060(13) Uani 0.176(9) 1 d D U P D 4
C631 C 0.260(3) 0.287(2) 0.4465(11) 0.056(12) Uani 0.176(9) 1 d D U P D 4
C632 C 0.331(3) 0.242(2) 0.4367(11) 0.056(12) Uani 0.176(9) 1 d D U P D 4
C633 C 0.462(3) 0.150(2) 0.4600(11) 0.055(13) Uani 0.176(9) 1 d D U P D 4
C634 C 0.500(3) 0.117(2) 0.4897(11) 0.060(13) Uani 0.176(9) 1 d D U P D 4
C635 C 0.485(3) 0.103(3) 0.5585(11) 0.059(13) Uani 0.176(9) 1 d D U P D 4
C636 C 0.437(3) 0.123(3) 0.5869(11) 0.057(13) Uani 0.176(9) 1 d D U P D 4
C637 C 0.297(3) 0.209(2) 0.6074(11) 0.055(13) Uani 0.176(9) 1 d D U P D 4
C638 C 0.229(3) 0.257(2) 0.5951(11) 0.059(13) Uani 0.176(9) 1 d D U P D 4
C639 C 0.158(3) 0.322(2) 0.5374(10) 0.063(13) Uani 0.176(9) 1 d D U P D 4
C640 C 0.164(3) 0.330(2) 0.5017(10) 0.061(13) Uani 0.176(9) 1 d D U P D 4
C641 C 0.154(3) 0.254(3) 0.4871(10) 0.060(12) Uani 0.176(9) 1 d D U P D 4
C642 C 0.200(3) 0.233(3) 0.4608(11) 0.058(13) Uani 0.176(9) 1 d D U P D 4
C643 C 0.316(3) 0.164(2) 0.4443(11) 0.055(12) Uani 0.176(9) 1 d D U P D 4
C644 C 0.381(3) 0.117(2) 0.4555(11) 0.057(13) Uani 0.176(9) 1 d D U P D 4
C645 C 0.440(3) 0.063(2) 0.5032(10) 0.058(13) Uani 0.176(9) 1 d D U P D 4
C646 C 0.435(3) 0.057(3) 0.5367(10) 0.058(13) Uani 0.176(9) 1 d D U P D 4
C647 C 0.355(3) 0.092(2) 0.5833(11) 0.056(13) Uani 0.176(9) 1 d D U P D 4
C648 C 0.288(3) 0.133(2) 0.5927(11) 0.054(13) Uani 0.176(9) 1 d D U P D 4
C649 C 0.178(3) 0.210(2) 0.5730(11) 0.063(13) Uani 0.176(9) 1 d D U P D 4
C650 C 0.143(3) 0.243(2) 0.5445(10) 0.063(13) Uani 0.176(9) 1 d D U P D 4
C651 C 0.142(3) 0.200(2) 0.5145(10) 0.063(13) Uani 0.176(9) 1 d D U P D 4
C652 C 0.235(3) 0.159(3) 0.4590(11) 0.055(12) Uani 0.176(9) 1 d D U P D 4
C653 C 0.368(3) 0.065(3) 0.4824(11) 0.057(13) Uani 0.176(9) 1 d D U P D 4
C654 C 0.353(3) 0.050(3) 0.5515(11) 0.057(13) Uani 0.176(9) 1 d D U P D 4
C655 C 0.213(3) 0.135(2) 0.5717(11) 0.060(13) Uani 0.176(9) 1 d D U P D 4
C656 C 0.175(3) 0.129(3) 0.5124(10) 0.061(13) Uani 0.176(9) 1 d D U P D 4
C657 C 0.225(3) 0.106(3) 0.4839(10) 0.059(13) Uani 0.176(9) 1 d D U P D 4
C658 C 0.291(3) 0.059(3) 0.4959(10) 0.057(13) Uani 0.176(9) 1 d D U P D 4
C659 C 0.283(3) 0.052(3) 0.5326(10) 0.059(13) Uani 0.176(9) 1 d D U P D 4
C660 C 0.212(3) 0.095(3) 0.5424(10) 0.059(13) Uani 0.176(9) 1 d D U P D 4
In1 In 0.93021(8) 0.23445(7) 0.74439(3) 0.0378(6) Uani 1 1 d . U . . .
Br2 Br 0.78876(15) 0.20508(15) 0.72291(6) 0.0809(10) Uani 1 1 d . U . . .
N305 N 0.9320(9) 0.3207(9) 0.7818(4) 0.039(4) Uani 1 1 d . U . . .
C314 C 0.9362(11) 0.1037(12) 0.8361(5) 0.039(5) Uani 1 1 d . U . . .
C330 C 0.9328(14) 0.0129(13) 0.8796(6) 0.069(7) Uani 1 1 d . U . . .
H330 H 0.9236 -0.0002 0.9019 0.083 Uiso 1 1 calc R U . . .
C310 C 1.0336(11) 0.3794(11) 0.6681(5) 0.035(5) Uani 1 1 d . U . . .
N306 N 0.9179(9) 0.2439(10) 0.8316(4) 0.038(4) Uani 1 1 d . U . . .
N307 N 0.9539(9) 0.1600(9) 0.7853(4) 0.034(4) Uani 1 1 d . U . . .
C313 C 0.9135(12) 0.3830(12) 0.8310(6) 0.043(6) Uani 1 1 d . U . . .
C318 C 1.0656(12) 0.3985(13) 0.6371(5) 0.053(6) Uani 1 1 d . U . . .
H318 H 1.0866 0.3608 0.6230 0.064 Uiso 1 1 calc R U . . .
N303 N 0.9900(9) 0.3196(9) 0.7157(4) 0.042(4) Uani 1 1 d . U . . .
N301 N 1.0112(9) 0.1581(9) 0.7193(4) 0.035(4) Uani 1 1 d . U . . .
C321 C 0.9017(13) 0.4035(13) 0.8641(6) 0.060(7) Uani 1 1 d . U . . .
H321 H 0.8943 0.3661 0.8805 0.071 Uiso 1 1 calc R U . . .
C322 C 0.9218(13) 0.0871(12) 0.8695(5) 0.054(6) Uani 1 1 d . U . . .
H322 H 0.9053 0.1252 0.8844 0.065 Uiso 1 1 calc R U . . .
C331 C 0.9571(14) -0.0431(13) 0.8575(6) 0.065(7) Uani 1 1 d . U . . .
H331 H 0.9640 -0.0934 0.8652 0.078 Uiso 1 1 calc R U . . .
C315 C 0.9614(11) 0.0474(12) 0.8139(5) 0.035(5) Uani 1 1 d . U . . .
C301 C 1.0446(12) 0.1732(12) 0.6886(5) 0.034(5) Uani 1 1 d . U . . .
C305 C 0.9196(12) 0.3093(13) 0.8149(6) 0.040(6) Uani 1 1 d . U . . .
C324 C 1.0970(12) -0.0283(12) 0.6961(5) 0.051(6) Uani 1 1 d . U . . .
H324 H 1.0896 -0.0666 0.7121 0.061 Uiso 1 1 calc R U . . .
N308 N 1.0042(9) 0.0472(8) 0.7555(5) 0.035(4) Uani 1 1 d . U . . .
C309 C 1.0800(13) 0.1031(12) 0.6764(5) 0.043(6) Uani 1 1 d . U . . .
C332 C 1.1372(13) -0.0423(12) 0.6668(6) 0.063(7) Uani 1 1 d . U . . .
H332 H 1.1562 -0.0920 0.6625 0.075 Uiso 1 1 calc R U . . .
C327 C 1.0359(13) 0.5284(13) 0.6494(6) 0.058(7) Uani 1 1 d . U . . .
H327 H 1.0370 0.5796 0.6425 0.069 Uiso 1 1 calc R U . . .
C316 C 1.0675(12) 0.0470(12) 0.7007(5) 0.040(6) Uani 1 1 d . U . . .
N302 N 1.0478(9) 0.2396(10) 0.6727(4) 0.037(4) Uani 1 1 d . U . . .
C304 C 0.9366(12) 0.3975(13) 0.7753(6) 0.042(6) Uani 1 1 d . U . . .
C320 C 0.9194(13) 0.5158(12) 0.8147(6) 0.065(7) Uani 1 1 d . U . . .
H320 H 0.9244 0.5537 0.7983 0.078 Uiso 1 1 calc R U . . .
C312 C 0.9228(12) 0.4380(12) 0.8064(5) 0.043(6) Uani 1 1 d . U . . .
C319 C 1.0051(12) 0.5117(11) 0.6803(6) 0.049(6) Uani 1 1 d . U . . .
H319 H 0.9854 0.5502 0.6944 0.058 Uiso 1 1 calc R U . . .
C329 C 0.9012(15) 0.4795(14) 0.8720(6) 0.075(8) Uani 1 1 d . U . . .
H329 H 0.8957 0.4945 0.8943 0.090 Uiso 1 1 calc R U . . .
C311 C 1.0046(11) 0.4349(12) 0.6897(5) 0.038(5) Uani 1 1 d . U . . .
C307 C 0.9734(12) 0.0823(12) 0.7820(5) 0.035(5) Uani 1 1 d . U . . .
C328 C 0.9087(15) 0.5347(13) 0.8474(6) 0.075(8) Uani 1 1 d . U . . .
H328 H 0.9064 0.5865 0.8534 0.090 Uiso 1 1 calc R U . . .
C306 C 0.9335(11) 0.1764(13) 0.8176(5) 0.037(5) Uani 1 1 d . U . . .
N304 N 0.9544(10) 0.4324(9) 0.7469(5) 0.047(5) Uani 1 1 d . U . . .
C317 C 1.1211(14) 0.0859(12) 0.6476(6) 0.065(7) Uani 1 1 d . U . . .
H317 H 1.1287 0.1232 0.6311 0.078 Uiso 1 1 calc R U . . .
C303 C 0.9783(12) 0.3973(13) 0.7201(6) 0.039(6) Uani 1 1 d . U . . .
C302 C 1.0247(12) 0.3056(13) 0.6850(6) 0.037(5) Uani 1 1 d . U . . .
C325 C 1.1503(14) 0.0139(13) 0.6436(6) 0.074(8) Uani 1 1 d . U . . .
H325 H 1.1802 0.0021 0.6244 0.089 Uiso 1 1 calc R U . . .
C308 C 1.0239(12) 0.0824(12) 0.7276(6) 0.036(5) Uani 1 1 d . U . . .
C323 C 0.9711(12) -0.0274(12) 0.8255(6) 0.046(6) Uani 1 1 d . U . . .
H323 H 0.9874 -0.0664 0.8109 0.055 Uiso 1 1 calc R U . . .
C326 C 1.0654(13) 0.4728(14) 0.6282(6) 0.062(7) Uani 1 1 d . U . . .
H326 H 1.0854 0.4870 0.6073 0.075 Uiso 1 1 calc R U . . .
Cl6S Cl 0.9553(6) 0.3341(8) 0.5564(3) 0.202(5) Uani 1 1 d . U . . .
Cl1S Cl 0.7865(11) 0.4130(8) 0.5392(5) 0.339(10) Uani 1 1 d . U . . .
C4S C 0.820(2) 0.2861(17) 0.6349(5) 0.23(2) Uani 1 1 d G U . . .
H4S H 0.8266 0.2581 0.6547 0.281 Uiso 1 1 calc R U . . .
C5S C 0.8856(15) 0.2930(14) 0.6133(7) 0.168(14) Uani 1 1 d G U . . .
H5S H 0.9361 0.2695 0.6184 0.201 Uiso 1 1 calc R U . . .
C6S C 0.8761(14) 0.3345(15) 0.5840(6) 0.119(10) Uani 1 1 d G U . . .
C1S C 0.801(2) 0.3692(13) 0.5764(6) 0.170(13) Uani 1 1 d G U . . .
C3S C 0.7360(13) 0.3623(17) 0.5981(9) 0.223(16) Uani 1 1 d G U . . .
H3S H 0.6854 0.3857 0.5929 0.268 Uiso 1 1 calc R U . . .
C2S C 0.7454(18) 0.321(2) 0.6273(8) 0.37(4) Uani 1 1 d G U . . .
H2S H 0.7012 0.3162 0.6420 0.447 Uiso 1 1 calc R U . . .
C401 C 0.6218(15) 0.404(2) 0.8249(7) 0.188(17) Uani 1 1 d D U . . .
H40A H 0.5969 0.4495 0.8146 0.225 Uiso 1 1 calc R U . . .
H40B H 0.5794 0.3788 0.8379 0.225 Uiso 1 1 calc R U . . .
C402 C 0.689(2) 0.429(2) 0.8478(8) 0.21(2) Uani 1 1 d D U . . .
H40C H 0.7096 0.3854 0.8605 0.254 Uiso 1 1 calc R U . . .
H40D H 0.7344 0.4502 0.8350 0.254 Uiso 1 1 calc R U . . .
C403 C 0.658(3) 0.488(2) 0.8710(9) 0.21(2) Uani 1 1 d D U . . .
H41E H 0.6980 0.4937 0.8893 0.254 Uiso 1 1 calc R U . . .
H40F H 0.6066 0.4700 0.8804 0.254 Uiso 1 1 calc R U . . .
C404 C 0.643(3) 0.565(2) 0.8562(11) 0.23(2) Uani 1 1 d D U . . .
H40G H 0.6194 0.5985 0.8727 0.348 Uiso 1 1 calc R U . . .
H40H H 0.6056 0.5606 0.8374 0.348 Uiso 1 1 calc R U . . .
H40I H 0.6948 0.5866 0.8488 0.348 Uiso 1 1 calc R U . . .
C405 C 0.7100(15) 0.3921(14) 0.7745(6) 0.104(8) Uani 1 1 d D U . . .
H40J H 0.7591 0.4039 0.7879 0.124 Uiso 1 1 calc R U . . .
H40K H 0.7269 0.3558 0.7574 0.124 Uiso 1 1 calc R U . . .
C406 C 0.6847(18) 0.4643(16) 0.7570(7) 0.131(11) Uani 1 1 d D U . . .
H40L H 0.6333 0.4547 0.7447 0.158 Uiso 1 1 calc R U . . .
H40M H 0.6736 0.5034 0.7738 0.158 Uiso 1 1 calc R U . . .
C407 C 0.747(2) 0.4950(17) 0.7334(8) 0.141(12) Uani 1 1 d D U . . .
H40N H 0.7305 0.5468 0.7270 0.170 Uiso 1 1 calc R U . . .
H40O H 0.8000 0.4984 0.7450 0.170 Uiso 1 1 calc R U . . .
C408 C 0.7565(19) 0.4506(19) 0.7041(7) 0.153(13) Uani 1 1 d D U . . .
H40P H 0.7987 0.4733 0.6905 0.230 Uiso 1 1 calc R U . . .
H40Q H 0.7050 0.4493 0.6917 0.230 Uiso 1 1 calc R U . . .
H40R H 0.7725 0.3990 0.7102 0.230 Uiso 1 1 calc R U . . .
C409 C 0.6962(15) 0.2822(16) 0.8116(7) 0.130(10) Uani 1 1 d D U . . .
H40S H 0.7465 0.3014 0.8223 0.156 Uiso 1 1 calc R U . . .
H40T H 0.7129 0.2497 0.7930 0.156 Uiso 1 1 calc R U . . .
C410 C 0.6509(17) 0.232(2) 0.8367(9) 0.190(18) Uani 1 1 d D U . . .
H41A H 0.6320 0.2640 0.8551 0.228 Uiso 1 1 calc R U . . .
H41B H 0.6025 0.2093 0.8259 0.228 Uiso 1 1 calc R U . . .
C411 C 0.7045(19) 0.172(2) 0.8496(9) 0.194(19) Uani 1 1 d D U . . .
H41C H 0.7511 0.1967 0.8610 0.233 Uiso 1 1 calc R U . . .
H41D H 0.7265 0.1443 0.8306 0.233 Uiso 1 1 calc R U . . .
C412 C 0.668(2) 0.114(2) 0.8734(9) 0.24(2) Uani 1 1 d D U . . .
H41Z H 0.7093 0.0746 0.8783 0.358 Uiso 1 1 calc R U . . .
H41F H 0.6204 0.0901 0.8632 0.358 Uiso 1 1 calc R U . . .
H41G H 0.6530 0.1387 0.8938 0.358 Uiso 1 1 calc R U . . .
C413 C 0.5747(13) 0.3266(16) 0.7779(6) 0.114(10) Uani 1 1 d D U . . .
H41H H 0.5378 0.2998 0.7929 0.136 Uiso 1 1 calc R U . . .
H41I H 0.5462 0.3731 0.7705 0.136 Uiso 1 1 calc R U . . .
C414 C 0.5868(16) 0.2778(19) 0.7485(7) 0.156(14) Uani 1 1 d D U . . .
H41J H 0.6071 0.2279 0.7560 0.187 Uiso 1 1 calc R U . . .
H41K H 0.6292 0.3008 0.7347 0.187 Uiso 1 1 calc R U . . .
C415 C 0.5115(15) 0.2663(15) 0.7279(7) 0.106(9) Uani 1 1 d D U . . .
H41L H 0.4745 0.2325 0.7401 0.127 Uiso 1 1 calc R U . . .
H41M H 0.4837 0.3157 0.7255 0.127 Uiso 1 1 calc R U . . .
C416 C 0.5227(18) 0.2347(14) 0.6952(7) 0.123(11) Uani 1 1 d D U . . .
H41N H 0.4694 0.2262 0.6847 0.185 Uiso 1 1 calc R U . . .
H41O H 0.5519 0.1866 0.6970 0.185 Uiso 1 1 calc R U . . .
H41P H 0.5542 0.2701 0.6819 0.185 Uiso 1 1 calc R U . . .
N401 N 0.6491(12) 0.3500(13) 0.7974(5) 0.111(7) Uani 1 1 d D U . . .
C501 C 0.2608(12) 0.0884(11) 0.8365(5) 0.050(6) Uani 1 1 d . U . . .
H50A H 0.2943 0.1347 0.8381 0.060 Uiso 1 1 calc R U . . .
H50B H 0.2958 0.0452 0.8429 0.060 Uiso 1 1 calc R U . . .
C502 C 0.1905(15) 0.0947(12) 0.8618(6) 0.074(7) Uani 1 1 d . U . . .
H50C H 0.1580 0.1405 0.8569 0.089 Uiso 1 1 calc R U . . .
H50D H 0.1542 0.0503 0.8593 0.089 Uiso 1 1 calc R U . . .
C503 C 0.2212(16) 0.0985(13) 0.8963(6) 0.082(8) Uani 1 1 d . U . . .
H50E H 0.2635 0.1382 0.8978 0.098 Uiso 1 1 calc R U . . .
H50F H 0.2474 0.0497 0.9020 0.098 Uiso 1 1 calc R U . . .
C505 C 0.3124(12) 0.0812(11) 0.7793(5) 0.050(6) Uani 1 1 d . U . . .
H50G H 0.3398 0.1302 0.7832 0.060 Uiso 1 1 calc R U . . .
H50H H 0.3500 0.0407 0.7867 0.060 Uiso 1 1 calc R U . . .
C504 C 0.1564(16) 0.1152(13) 0.9214(6) 0.104(10) Uani 1 1 d . U . . .
H50I H 0.1812 0.1162 0.9435 0.156 Uiso 1 1 calc R U . . .
H50J H 0.1146 0.0758 0.9203 0.156 Uiso 1 1 calc R U . . .
H50K H 0.1316 0.1644 0.9166 0.156 Uiso 1 1 calc R U . . .
C506 C 0.2957(13) 0.0722(11) 0.7426(5) 0.057(6) Uani 1 1 d . U . . .
H50L H 0.2685 0.0231 0.7385 0.069 Uiso 1 1 calc R U . . .
H50M H 0.2584 0.1128 0.7350 0.069 Uiso 1 1 calc R U . . .
C507 C 0.3738(14) 0.0757(12) 0.7231(5) 0.068(7) Uani 1 1 d . U . . .
H50N H 0.4104 0.0345 0.7305 0.082 Uiso 1 1 calc R U . . .
H50O H 0.4015 0.1243 0.7278 0.082 Uiso 1 1 calc R U . . .
C508 C 0.3589(15) 0.0686(12) 0.6859(5) 0.085(8) Uani 1 1 d . U . . .
H50P H 0.4111 0.0710 0.6745 0.128 Uiso 1 1 calc R U . . .
H50Q H 0.3239 0.1101 0.6783 0.128 Uiso 1 1 calc R U . . .
H50R H 0.3324 0.0202 0.6811 0.128 Uiso 1 1 calc R U . . .
C509 C 0.1892(12) 0.0018(10) 0.7953(5) 0.050(6) Uani 1 1 d . U . . .
H50S H 0.1390 0.0023 0.8085 0.060 Uiso 1 1 calc R U . . .
H50T H 0.1725 -0.0022 0.7719 0.060 Uiso 1 1 calc R U . . .
C510 C 0.2385(13) -0.0685(10) 0.8046(5) 0.057(6) Uani 1 1 d . U . . .
H51A H 0.2877 -0.0711 0.7909 0.069 Uiso 1 1 calc R U . . .
H51B H 0.2562 -0.0651 0.8279 0.069 Uiso 1 1 calc R U . . .
C511 C 0.1882(13) -0.1396(11) 0.7995(6) 0.071(7) Uani 1 1 d . U . . .
H51C H 0.1664 -0.1404 0.7766 0.086 Uiso 1 1 calc R U . . .
H51D H 0.1414 -0.1387 0.8145 0.086 Uiso 1 1 calc R U . . .
C512 C 0.2388(15) -0.2124(11) 0.8059(6) 0.087(8) Uani 1 1 d . U . . .
H51E H 0.2040 -0.2569 0.8027 0.130 Uiso 1 1 calc R U . . .
H51F H 0.2604 -0.2119 0.8285 0.130 Uiso 1 1 calc R U . . .
H51G H 0.2840 -0.2145 0.7905 0.130 Uiso 1 1 calc R U . . .
C513 C 0.1722(12) 0.1405(10) 0.7897(5) 0.052(6) Uani 1 1 d . U . . .
H51H H 0.1534 0.1298 0.7669 0.063 Uiso 1 1 calc R U . . .
H51I H 0.1242 0.1377 0.8041 0.063 Uiso 1 1 calc R U . . .
C514 C 0.2065(13) 0.2223(11) 0.7910(5) 0.058(6) Uani 1 1 d . U . . .
H51J H 0.2299 0.2326 0.8131 0.069 Uiso 1 1 calc R U . . .
H51K H 0.2502 0.2280 0.7747 0.069 Uiso 1 1 calc R U . . .
C515 C 0.1392(13) 0.2774(11) 0.7836(6) 0.063(6) Uani 1 1 d . U . . .
H51L H 0.0959 0.2712 0.8000 0.076 Uiso 1 1 calc R U . . .
H51M H 0.1154 0.2659 0.7617 0.076 Uiso 1 1 calc R U . . .
C516 C 0.1689(14) 0.3601(11) 0.7841(6) 0.087(8) Uani 1 1 d . U . . .
H51N H 0.1230 0.3938 0.7792 0.130 Uiso 1 1 calc R U . . .
H51O H 0.2107 0.3669 0.7674 0.130 Uiso 1 1 calc R U . . .
H51P H 0.1918 0.3720 0.8058 0.130 Uiso 1 1 calc R U . . .
N501 N 0.2335(10) 0.0778(9) 0.8004(4) 0.047(4) Uani 1 1 d . U . . .
C101 C 0.303(4) 0.295(4) 0.9832(11) 0.16(2) Uani 0.396(17) 1 d D U P E -1
H10A H 0.2547 0.3272 0.9809 0.192 Uiso 0.396(17) 1 calc R U P E -1
H10B H 0.2848 0.2422 0.9789 0.192 Uiso 0.396(17) 1 calc R U P E -1
C102 C 0.326(5) 0.297(5) 1.0169(10) 0.18(2) Uani 0.396(17) 1 d D U P E -1
H10C H 0.3710 0.3339 1.0197 0.219 Uiso 0.396(17) 1 calc R U P E -1
H10D H 0.3476 0.2467 1.0233 0.219 Uiso 0.396(17) 1 calc R U P E -1
C103 C 0.259(6) 0.318(4) 1.0398(15) 0.12(2) Uani 0.396(17) 1 d D U P E -1
H10E H 0.2064 0.3052 1.0290 0.140 Uiso 0.396(17) 1 calc R U P E -1
H10F H 0.2641 0.2857 1.0597 0.140 Uiso 0.396(17) 1 calc R U P E -1
C104 C 0.256(6) 0.399(4) 1.051(2) 0.125(18) Uani 0.396(17) 1 d D U P E -1
H10G H 0.2141 0.4047 1.0674 0.187 Uiso 0.396(17) 1 calc R U P E -1
H10H H 0.2424 0.4309 1.0317 0.187 Uiso 0.396(17) 1 calc R U P E -1
H10I H 0.3088 0.4136 1.0599 0.187 Uiso 0.396(17) 1 calc R U P E -1
C105 C 0.412(4) 0.384(3) 0.9625(16) 0.17(2) Uani 0.396(17) 1 d D U P E -1
H10J H 0.3811 0.4115 0.9793 0.200 Uiso 0.396(17) 1 calc R U P E -1
H10K H 0.4590 0.3614 0.9745 0.200 Uiso 0.396(17) 1 calc R U P E -1
C106 C 0.447(5) 0.440(4) 0.944(2) 0.19(3) Uani 0.396(17) 1 d D U P E -1
H10L H 0.4028 0.4772 0.9396 0.230 Uiso 0.396(17) 1 calc R U P E -1
H10M H 0.4611 0.4174 0.9230 0.230 Uiso 0.396(17) 1 calc R U P E -1
C107 C 0.520(5) 0.486(4) 0.956(3) 0.20(3) Uani 0.396(17) 1 d D U P E -1
H10N H 0.5232 0.4827 0.9799 0.239 Uiso 0.396(17) 1 calc R U P E -1
H10O H 0.5691 0.4606 0.9470 0.239 Uiso 0.396(17) 1 calc R U P E -1
C108 C 0.523(6) 0.562(3) 0.947(3) 0.17(2) Uani 0.396(17) 1 d D U P E -1
H10P H 0.5730 0.5843 0.9552 0.257 Uiso 0.396(17) 1 calc R U P E -1
H10Q H 0.4758 0.5881 0.9558 0.257 Uiso 0.396(17) 1 calc R U P E -1
H10R H 0.5210 0.5659 0.9226 0.257 Uiso 0.396(17) 1 calc R U P E -1
C109 C 0.422(3) 0.247(3) 0.9495(17) 0.15(2) Uani 0.396(17) 1 d D U P E -1
H10S H 0.4260 0.2391 0.9255 0.177 Uiso 0.396(17) 1 calc R U P E -1
H10T H 0.4761 0.2645 0.9574 0.177 Uiso 0.396(17) 1 calc R U P E -1
C110 C 0.406(5) 0.175(3) 0.9647(19) 0.13(2) Uani 0.396(17) 1 d D U P E -1
H11A H 0.4317 0.1772 0.9868 0.159 Uiso 0.396(17) 1 calc R U P E -1
H11B H 0.3463 0.1739 0.9684 0.159 Uiso 0.396(17) 1 calc R U P E -1
C111 C 0.424(4) 0.105(3) 0.953(2) 0.13(2) Uani 0.396(17) 1 d D U P E -1
H11C H 0.4014 0.1019 0.9303 0.153 Uiso 0.396(17) 1 calc R U P E -1
H11D H 0.3935 0.0678 0.9663 0.153 Uiso 0.396(17) 1 calc R U P E -1
C112 C 0.519(4) 0.077(4) 0.952(2) 0.14(2) Uani 0.396(17) 1 d D U P E -1
H11E H 0.5212 0.0268 0.9418 0.204 Uiso 0.396(17) 1 calc R U P E -1
H11F H 0.5410 0.0742 0.9744 0.204 Uiso 0.396(17) 1 calc R U P E -1
H11G H 0.5505 0.1127 0.9391 0.204 Uiso 0.396(17) 1 calc R U P E -1
C113 C 0.309(3) 0.325(4) 0.9238(11) 0.17(2) Uani 0.396(17) 1 d D U P E -1
H11H H 0.3419 0.3567 0.9092 0.202 Uiso 0.396(17) 1 calc R U P E -1
H11I H 0.3064 0.2741 0.9135 0.202 Uiso 0.396(17) 1 calc R U P E -1
C114 C 0.230(4) 0.353(6) 0.9219(18) 0.12(2) Uani 0.396(17) 1 d D U P E -1
H11J H 0.2303 0.4030 0.9332 0.143 Uiso 0.396(17) 1 calc R U P E -1
H11K H 0.1947 0.3195 0.9347 0.143 Uiso 0.396(17) 1 calc R U P E -1
C115 C 0.190(4) 0.364(7) 0.8887(16) 0.13(3) Uani 0.396(17) 1 d D U P E -1
H11L H 0.2286 0.3942 0.8754 0.159 Uiso 0.396(17) 1 calc R U P E -1
H11M H 0.1866 0.3138 0.8784 0.159 Uiso 0.396(17) 1 calc R U P E -1
C116 C 0.116(4) 0.397(5) 0.8846(18) 0.16(2) Uani 0.396(17) 1 d D U P E -1
H11N H 0.0892 0.3770 0.8648 0.240 Uiso 0.396(17) 1 calc R U P E -1
H11O H 0.1224 0.4520 0.8823 0.240 Uiso 0.396(17) 1 calc R U P E -1
H11P H 0.0824 0.3863 0.9038 0.240 Uiso 0.396(17) 1 calc R U P E -1
N101 N 0.3581(14) 0.3152(14) 0.9552(6) 0.128(14) Uani 0.396(17) 1 d D U P E -1
C1A1 C 0.336(3) 0.308(3) 0.9917(8) 0.147(17) Uani 0.604(17) 1 d D U P E -2
H1A1 H 0.3084 0.2585 0.9942 0.176 Uiso 0.604(17) 1 calc R U P E -2
H1A2 H 0.3880 0.3044 1.0043 0.176 Uiso 0.604(17) 1 calc R U P E -2
C1A2 C 0.287(3) 0.363(3) 1.0080(9) 0.133(17) Uani 0.604(17) 1 d D U P E -2
H1A3 H 0.2321 0.3641 0.9978 0.160 Uiso 0.604(17) 1 calc R U P E -2
H1A4 H 0.3118 0.4136 1.0057 0.160 Uiso 0.604(17) 1 calc R U P E -2
C1A3 C 0.281(4) 0.342(3) 1.0453(11) 0.110(19) Uani 0.604(17) 1 d D U P E -2
H1A5 H 0.2568 0.2910 1.0473 0.132 Uiso 0.604(17) 1 calc R U P E -2
H1A6 H 0.3364 0.3402 1.0551 0.132 Uiso 0.604(17) 1 calc R U P E -2
C1A4 C 0.231(4) 0.396(3) 1.0642(13) 0.120(16) Uani 0.604(17) 1 d D U P E -2
H1A7 H 0.2236 0.3773 1.0866 0.180 Uiso 0.604(17) 1 calc R U P E -2
H1A8 H 0.1778 0.4024 1.0534 0.180 Uiso 0.604(17) 1 calc R U P E -2
H1A9 H 0.2587 0.4454 1.0652 0.180 Uiso 0.604(17) 1 calc R U P E -2
C1A5 C 0.437(2) 0.357(3) 0.9512(13) 0.161(19) Uani 0.604(17) 1 d D U P E -2
H1AX H 0.4266 0.4024 0.9646 0.193 Uiso 0.604(17) 1 calc R U P E -2
H1AY H 0.4735 0.3256 0.9653 0.193 Uiso 0.604(17) 1 calc R U P E -2
C1A6 C 0.490(3) 0.384(3) 0.9310(14) 0.18(2) Uani 0.604(17) 1 d D U P E -2
H1AZ H 0.4611 0.3868 0.9096 0.212 Uiso 0.604(17) 1 calc R U P E -2
H1AA H 0.5311 0.3435 0.9287 0.212 Uiso 0.604(17) 1 calc R U P E -2
C1A7 C 0.539(3) 0.455(3) 0.9324(19) 0.20(2) Uani 0.604(17) 1 d D U P E -2
H1AB H 0.5803 0.4492 0.9503 0.244 Uiso 0.604(17) 1 calc R U P E -2
H1AC H 0.5699 0.4584 0.9116 0.244 Uiso 0.604(17) 1 calc R U P E -2
C1A8 C 0.502(4) 0.524(3) 0.9369(19) 0.17(2) Uani 0.604(17) 1 d D U P E -2
H1AD H 0.5433 0.5628 0.9413 0.257 Uiso 0.604(17) 1 calc R U P E -2
H1AE H 0.4652 0.5208 0.9555 0.257 Uiso 0.604(17) 1 calc R U P E -2
H1AF H 0.4709 0.5375 0.9170 0.257 Uiso 0.604(17) 1 calc R U P E -2
C1A9 C 0.371(2) 0.233(2) 0.9407(11) 0.132(16) Uani 0.604(17) 1 d D U P E -2
H1AG H 0.3233 0.2017 0.9461 0.158 Uiso 0.604(17) 1 calc R U P E -2
H1AH H 0.3737 0.2367 0.9165 0.158 Uiso 0.604(17) 1 calc R U P E -2
C1B0 C 0.449(3) 0.193(2) 0.9538(13) 0.117(18) Uani 0.604(17) 1 d D U P E -2
H1B1 H 0.4952 0.2282 0.9508 0.140 Uiso 0.604(17) 1 calc R U P E -2
H1B2 H 0.4429 0.1856 0.9777 0.140 Uiso 0.604(17) 1 calc R U P E -2
C1B1 C 0.470(3) 0.125(2) 0.9402(13) 0.133(19) Uani 0.604(17) 1 d D U P E -2
H1B3 H 0.5260 0.1296 0.9322 0.159 Uiso 0.604(17) 1 calc R U P E -2
H1B4 H 0.4340 0.1170 0.9207 0.159 Uiso 0.604(17) 1 calc R U P E -2
C1B2 C 0.466(4) 0.049(2) 0.9624(13) 0.155(18) Uani 0.604(17) 1 d D U P E -2
H1B5 H 0.4691 0.0045 0.9481 0.232 Uiso 0.604(17) 1 calc R U P E -2
H1B6 H 0.4141 0.0478 0.9743 0.232 Uiso 0.604(17) 1 calc R U P E -2
H1B7 H 0.5111 0.0486 0.9783 0.232 Uiso 0.604(17) 1 calc R U P E -2
C1B3 C 0.288(3) 0.354(2) 0.9372(12) 0.16(2) Uani 0.604(17) 1 d D U P E -2
H1B8 H 0.2570 0.3799 0.9545 0.193 Uiso 0.604(17) 1 calc R U P E -2
H1B9 H 0.3135 0.3941 0.9240 0.193 Uiso 0.604(17) 1 calc R U P E -2
C1B4 C 0.232(3) 0.322(3) 0.9172(16) 0.14(2) Uani 0.604(17) 1 d D U P E -2
H1BX H 0.2082 0.2789 0.9295 0.162 Uiso 0.604(17) 1 calc R U P E -2
H1BY H 0.2615 0.2994 0.8985 0.162 Uiso 0.604(17) 1 calc R U P E -2
C1B5 C 0.162(3) 0.364(4) 0.9025(15) 0.15(2) Uani 0.604(17) 1 d D U P E -2
H1BZ H 0.1243 0.3755 0.9208 0.175 Uiso 0.604(17) 1 calc R U P E -2
H1BA H 0.1836 0.4137 0.8952 0.175 Uiso 0.604(17) 1 calc R U P E -2
C1B6 C 0.115(3) 0.337(3) 0.8772(13) 0.17(2) Uani 0.604(17) 1 d D U P E -2
H1BB H 0.0821 0.3782 0.8677 0.250 Uiso 0.604(17) 1 calc R U P E -2
H1BC H 0.0787 0.2975 0.8854 0.250 Uiso 0.604(17) 1 calc R U P E -2
H1BD H 0.1499 0.3160 0.8602 0.250 Uiso 0.604(17) 1 calc R U P E -2
N1A1 N 0.3581(14) 0.3152(14) 0.9552(6) 0.141(12) Uani 0.604(17) 1 d D U P E -2

loop_
_atom_site_aniso_label
_atom_site_aniso_U_11
_atom_site_aniso_U_22
_atom_site_aniso_U_33
_atom_site_aniso_U_23
_atom_site_aniso_U_13
_atom_site_aniso_U_12
Br1 0.0633(18) 0.0448(16) 0.148(3) -0.0049(16) 0.0001(17) -0.0062(13)
C901 0.081(19) 0.084(19) 0.06(2) -0.009(17) 0.002(18) -0.006(17)
C902 0.080(19) 0.069(19) 0.07(2) -0.011(17) -0.007(17) -0.014(17)
C903 0.077(19) 0.06(2) 0.08(2) -0.010(17) -0.003(18) -0.006(17)
C904 0.075(19) 0.077(19) 0.07(2) -0.009(17) 0.011(17) -0.002(17)
C905 0.075(19) 0.084(19) 0.06(2) -0.009(17) 0.019(18) -0.007(17)
C906 0.089(19) 0.085(19) 0.06(2) 0.009(17) -0.004(18) -0.012(16)
C907 0.072(19) 0.066(19) 0.08(2) -0.005(17) -0.012(17) -0.022(17)
C908 0.079(19) 0.05(2) 0.09(2) 0.006(17) -0.002(17) -0.005(17)
C909 0.07(2) 0.076(19) 0.08(2) -0.009(17) 0.006(18) -0.003(17)
C910 0.08(2) 0.092(19) 0.06(2) 0.006(17) 0.029(18) -0.012(17)
C911 0.089(19) 0.081(19) 0.05(2) 0.029(17) 0.003(17) -0.014(17)
C912 0.072(19) 0.082(19) 0.07(2) 0.008(17) -0.014(18) -0.013(17)
C913 0.07(2) 0.075(19) 0.08(2) 0.000(17) -0.014(18) -0.021(17)
C914 0.074(19) 0.06(2) 0.09(2) 0.011(17) -0.006(17) -0.025(17)
C915 0.078(19) 0.06(2) 0.09(2) 0.018(17) -0.002(17) -0.019(17)
C916 0.075(19) 0.06(2) 0.09(2) 0.010(17) -0.002(17) 0.000(17)
C917 0.07(2) 0.067(19) 0.09(2) -0.001(17) -0.001(18) 0.002(17)
C918 0.06(2) 0.082(19) 0.09(2) -0.002(16) 0.017(18) -0.010(17)
C919 0.07(2) 0.089(19) 0.08(2) 0.006(17) 0.026(18) -0.016(17)
C920 0.088(19) 0.087(19) 0.06(2) 0.026(17) 0.019(18) -0.017(17)
C921 0.087(19) 0.079(19) 0.07(2) 0.032(17) -0.008(18) -0.006(17)
C922 0.072(19) 0.075(19) 0.07(2) 0.022(17) -0.018(18) -0.006(17)
C923 0.06(2) 0.077(19) 0.09(2) 0.002(17) -0.001(18) -0.018(17)
C924 0.07(2) 0.074(19) 0.09(2) 0.012(17) 0.004(18) -0.026(17)
C925 0.077(19) 0.059(19) 0.09(2) 0.034(17) 0.007(17) -0.019(17)
C926 0.078(19) 0.061(19) 0.08(2) 0.024(17) -0.002(17) -0.009(17)
C927 0.06(2) 0.070(19) 0.08(2) 0.000(17) -0.011(17) 0.004(17)
C928 0.06(2) 0.077(19) 0.09(2) -0.002(17) 0.004(18) -0.005(17)
C929 0.07(2) 0.081(19) 0.09(2) 0.017(17) 0.017(18) -0.024(17)
C930 0.08(2) 0.075(19) 0.07(2) 0.032(17) 0.016(17) -0.021(17)
C931 0.084(19) 0.062(19) 0.08(2) 0.040(17) 0.005(17) -0.019(17)
C932 0.086(19) 0.064(19) 0.08(2) 0.036(17) -0.005(17) -0.009(17)
C933 0.06(2) 0.074(19) 0.09(2) 0.016(17) -0.013(18) 0.005(17)
C934 0.06(2) 0.079(19) 0.10(2) 0.009(17) 0.001(18) -0.005(17)
C935 0.07(2) 0.080(19) 0.09(2) 0.019(17) 0.017(18) -0.021(17)
C936 0.078(19) 0.074(19) 0.08(2) 0.029(17) 0.020(17) -0.021(17)
C937 0.077(19) 0.069(19) 0.07(2) 0.023(17) -0.004(18) -0.001(17)
C938 0.068(19) 0.067(19) 0.07(2) 0.010(17) -0.015(17) -0.001(17)
C939 0.07(2) 0.076(19) 0.08(2) -0.005(17) -0.001(17) -0.014(17)
C940 0.07(2) 0.071(19) 0.085(19) 0.010(17) 0.005(17) -0.030(17)
C941 0.077(19) 0.062(19) 0.08(2) 0.011(17) -0.003(17) -0.028(17)
C942 0.082(19) 0.05(2) 0.09(2) 0.022(17) 0.002(17) -0.016(17)
C943 0.081(19) 0.057(19) 0.09(2) 0.025(17) -0.005(17) 0.003(17)
C944 0.07(2) 0.069(19) 0.09(2) 0.015(17) -0.004(18) 0.005(17)
C945 0.06(2) 0.079(19) 0.10(2) 0.010(16) 0.021(18) -0.005(17)
C946 0.06(2) 0.089(19) 0.09(2) 0.014(17) 0.028(18) -0.011(17)
C947 0.079(19) 0.082(19) 0.06(2) 0.023(17) 0.023(18) -0.014(17)
C948 0.084(19) 0.071(19) 0.06(2) 0.020(17) 0.006(17) -0.007(17)
C949 0.070(19) 0.070(19) 0.06(2) -0.001(17) -0.013(18) -0.004(17)
C950 0.07(2) 0.068(19) 0.07(2) -0.008(17) -0.012(18) -0.011(17)
C951 0.074(19) 0.058(19) 0.07(2) -0.004(17) -0.011(17) -0.016(17)
C952 0.083(19) 0.05(2) 0.09(2) 0.011(17) -0.001(17) -0.003(17)
C953 0.07(2) 0.074(19) 0.09(2) 0.000(17) 0.011(18) 0.004(17)
C954 0.07(2) 0.086(18) 0.07(2) 0.008(17) 0.035(18) -0.007(16)
C955 0.082(19) 0.074(18) 0.06(2) 0.005(17) -0.005(17) -0.004(16)
C956 0.078(19) 0.058(19) 0.07(2) -0.008(17) 0.000(17) -0.008(17)
C957 0.077(19) 0.054(19) 0.08(2) -0.007(17) 0.005(17) 0.002(17)
C958 0.071(19) 0.068(19) 0.08(2) -0.005(17) 0.017(17) 0.011(17)
C959 0.067(19) 0.078(19) 0.07(2) -0.005(17) 0.027(18) 0.005(17)
C960 0.077(19) 0.073(19) 0.07(2) -0.006(17) 0.006(17) 0.001(16)
C801 0.08(2) 0.07(2) 0.05(2) 0.001(18) 0.028(18) 0.002(16)
C802 0.07(2) 0.07(2) 0.06(2) 0.007(18) 0.027(19) 0.004(18)
C803 0.07(2) 0.07(2) 0.06(2) 0.010(18) 0.020(19) -0.006(18)
C804 0.07(2) 0.07(2) 0.06(2) 0.015(18) 0.014(18) -0.011(17)
C805 0.075(18) 0.070(19) 0.06(2) 0.009(16) 0.017(16) -0.003(15)
C806 0.08(2) 0.07(2) 0.05(2) -0.006(19) 0.023(19) 0.000(17)
C807 0.08(2) 0.07(2) 0.06(2) 0.006(18) 0.020(19) 0.005(19)
C808 0.07(2) 0.07(2) 0.06(2) 0.012(18) 0.013(19) -0.009(19)
C809 0.07(2) 0.06(2) 0.06(2) 0.019(18) 0.010(18) -0.013(18)
C810 0.069(14) 0.068(14) 0.065(14) 0.002(6) 0.002(6) -0.001(6)
C811 0.08(2) 0.067(19) 0.05(2) -0.008(18) 0.009(18) -0.002(17)
C812 0.08(2) 0.07(2) 0.05(2) -0.004(19) 0.019(19) 0.000(18)
C813 0.08(2) 0.07(2) 0.06(2) 0.005(19) 0.022(19) 0.005(19)
C814 0.08(2) 0.07(2) 0.06(2) 0.011(19) 0.015(19) 0.00(2)
C815 0.08(2) 0.07(2) 0.07(2) 0.012(19) 0.009(19) -0.002(19)
C816 0.07(2) 0.07(2) 0.06(2) 0.011(18) 0.007(19) -0.01(2)
C817 0.07(2) 0.06(2) 0.06(2) 0.014(18) 0.006(18) -0.017(19)
C818 0.08(2) 0.06(2) 0.06(2) 0.017(17) 0.005(17) -0.008(18)
C819 0.072(19) 0.062(19) 0.06(2) 0.011(16) 0.002(16) -0.004(15)
C820 0.078(19) 0.070(18) 0.05(2) 0.001(16) 0.003(16) -0.002(15)
C821 0.08(2) 0.06(2) 0.05(2) -0.010(19) 0.007(19) -0.009(18)
C822 0.08(2) 0.06(2) 0.06(2) -0.008(19) 0.015(19) -0.008(19)
C823 0.08(2) 0.06(2) 0.06(2) 0.011(19) 0.017(19) 0.00(2)
C824 0.08(2) 0.07(2) 0.06(2) 0.015(19) 0.013(19) 0.00(2)
C825 0.08(2) 0.07(2) 0.06(2) 0.008(19) 0.00(2) -0.004(19)
C826 0.08(2) 0.07(2) 0.06(2) 0.002(19) 0.000(19) -0.01(2)
C827 0.08(2) 0.06(2) 0.06(2) 0.006(18) 0.003(19) -0.011(19)
C828 0.08(2) 0.05(2) 0.06(2) 0.012(18) 0.002(18) -0.006(19)
C829 0.07(2) 0.07(2) 0.05(2) 0.009(18) 0.002(17) 0.002(17)
C830 0.07(2) 0.07(2) 0.05(2) 0.007(17) -0.002(18) -0.002(16)
C831 0.07(2) 0.07(2) 0.06(2) 0.003(18) -0.001(19) -0.005(18)
C832 0.07(2) 0.07(2) 0.06(2) -0.003(19) 0.003(19) -0.011(19)
C833 0.08(2) 0.06(2) 0.06(2) 0.000(19) 0.013(19) -0.009(19)
C834 0.09(2) 0.06(2) 0.06(2) 0.009(19) 0.012(19) -0.003(19)
C835 0.09(2) 0.07(2) 0.05(2) 0.02(2) 0.00(2) 0.00(2)
C836 0.08(2) 0.07(2) 0.05(2) 0.013(19) 0.00(2) -0.001(19)
C837 0.08(2) 0.06(2) 0.05(2) -0.003(19) 0.002(19) -0.013(19)
C838 0.08(2) 0.06(2) 0.06(2) -0.003(19) 0.007(19) -0.013(19)
C839 0.07(2) 0.06(2) 0.06(2) 0.010(18) 0.011(18) 0.002(19)
C840 0.07(2) 0.07(2) 0.05(2) 0.011(18) 0.008(18) 0.001(19)
C841 0.07(2) 0.07(2) 0.05(2) 0.004(18) 0.009(19) -0.001(19)
C842 0.07(2) 0.07(2) 0.06(2) 0.005(18) 0.005(19) -0.005(19)
C843 0.08(2) 0.07(2) 0.06(2) 0.004(19) 0.010(19) -0.01(2)
C844 0.08(2) 0.06(2) 0.06(2) 0.008(19) 0.015(19) -0.01(2)
C845 0.09(2) 0.06(2) 0.06(2) 0.02(2) 0.012(19) -0.01(2)
C846 0.09(2) 0.07(2) 0.05(2) 0.02(2) 0.005(19) -0.002(19)
C847 0.09(2) 0.07(2) 0.05(2) 0.009(19) 0.00(2) -0.001(19)
C848 0.08(2) 0.07(2) 0.05(2) 0.000(19) 0.00(2) -0.006(19)
C849 0.08(2) 0.06(2) 0.05(2) -0.003(19) 0.011(19) 0.00(2)
C850 0.08(2) 0.06(2) 0.05(2) 0.002(19) 0.013(19) 0.00(2)
C851 0.07(2) 0.07(2) 0.05(2) 0.002(18) 0.016(19) 0.00(2)
C852 0.07(2) 0.07(2) 0.06(2) 0.005(19) 0.012(19) -0.01(2)
C853 0.08(2) 0.06(2) 0.06(2) 0.016(19) 0.018(19) -0.01(2)
C854 0.09(2) 0.07(2) 0.04(2) 0.02(2) 0.01(2) -0.001(19)
C855 0.08(2) 0.07(2) 0.05(2) -0.002(19) 0.01(2) -0.004(19)
C856 0.07(2) 0.06(2) 0.05(2) 0.001(18) 0.02(2) 0.00(2)
C857 0.07(2) 0.07(2) 0.06(2) 0.003(19) 0.02(2) -0.01(2)
C858 0.08(2) 0.07(2) 0.06(2) 0.013(19) 0.02(2) -0.01(2)
C859 0.09(2) 0.07(2) 0.04(2) 0.012(19) 0.02(2) -0.01(2)
C860 0.08(2) 0.07(2) 0.04(2) 0.001(19) 0.02(2) -0.004(19)
C701 0.114(19) 0.103(18) 0.048(18) 0.007(16) 0.049(16) -0.018(16)
C702 0.119(19) 0.089(18) 0.053(18) 0.024(16) 0.043(17) -0.025(17)
C703 0.111(19) 0.082(19) 0.064(18) 0.008(16) 0.039(16) -0.033(17)
C704 0.10(2) 0.100(18) 0.067(17) 0.003(16) 0.038(16) -0.024(17)
C705 0.094(19) 0.106(18) 0.062(18) 0.000(16) 0.051(16) -0.015(17)
C706 0.119(19) 0.101(18) 0.036(18) -0.005(16) 0.037(16) -0.014(16)
C707 0.129(19) 0.078(19) 0.046(18) 0.030(16) 0.027(16) -0.011(16)
C708 0.118(19) 0.074(19) 0.076(18) 0.002(16) 0.030(16) -0.029(17)
C709 0.09(2) 0.102(18) 0.077(17) 0.000(16) 0.021(16) -0.020(17)
C710 0.089(19) 0.098(18) 0.058(17) -0.008(16) 0.049(16) 0.003(17)
C711 0.114(19) 0.093(18) 0.044(18) -0.021(16) 0.036(16) -0.002(16)
C712 0.124(19) 0.097(18) 0.039(18) 0.002(16) 0.018(17) -0.009(16)
C713 0.125(19) 0.088(18) 0.047(18) 0.022(16) 0.016(16) -0.002(16)
C714 0.131(19) 0.077(19) 0.070(18) 0.019(16) 0.020(16) -0.003(17)
C715 0.127(19) 0.065(19) 0.074(17) 0.006(16) 0.021(16) -0.012(17)
C716 0.112(19) 0.077(18) 0.072(18) -0.009(16) 0.015(16) -0.029(16)
C717 0.100(19) 0.094(18) 0.074(18) -0.008(16) 0.011(17) -0.024(16)
C718 0.09(2) 0.100(18) 0.078(18) -0.003(16) 0.017(16) -0.005(17)
C719 0.09(2) 0.101(18) 0.075(18) -0.004(16) 0.029(16) 0.006(17)
C720 0.103(19) 0.089(19) 0.057(18) -0.020(16) 0.044(16) 0.012(16)
C721 0.110(19) 0.077(18) 0.046(18) -0.024(16) 0.019(17) -0.008(16)
C722 0.109(19) 0.088(18) 0.042(18) -0.011(16) 0.008(16) -0.011(16)
C723 0.115(19) 0.083(18) 0.062(18) 0.016(16) 0.004(17) 0.009(16)
C724 0.118(19) 0.080(19) 0.074(17) 0.012(16) 0.009(16) 0.013(17)
C725 0.125(18) 0.060(19) 0.070(17) -0.011(16) 0.026(16) -0.003(16)
C726 0.116(18) 0.067(18) 0.068(18) -0.023(16) 0.020(16) -0.021(16)
C727 0.095(18) 0.093(18) 0.063(18) -0.007(16) 0.000(16) -0.015(16)
C728 0.089(19) 0.094(18) 0.064(17) 0.002(16) 0.003(17) 0.001(16)
C729 0.100(19) 0.084(19) 0.076(17) 0.001(16) 0.021(16) 0.014(17)
C730 0.105(19) 0.074(19) 0.069(18) -0.015(16) 0.031(16) 0.014(16)
C731 0.116(19) 0.055(19) 0.064(17) -0.011(16) 0.029(16) -0.005(16)
C732 0.109(19) 0.064(19) 0.062(18) -0.023(16) 0.022(16) -0.019(16)
C733 0.099(19) 0.090(18) 0.057(18) -0.007(16) 0.008(17) -0.011(17)
C734 0.10(2) 0.091(18) 0.062(18) 0.004(16) 0.011(17) 0.006(16)
C735 0.111(19) 0.083(18) 0.082(17) -0.002(16) 0.016(16) 0.019(17)
C736 0.118(18) 0.075(18) 0.080(17) -0.011(16) 0.025(16) 0.014(16)
C737 0.110(17) 0.078(17) 0.060(18) -0.023(16) 0.009(16) -0.015(15)
C738 0.103(17) 0.088(17) 0.054(18) -0.017(16) 0.002(16) -0.015(15)
C739 0.101(18) 0.089(18) 0.065(18) 0.016(16) 0.005(16) 0.010(15)
C740 0.105(19) 0.077(18) 0.071(17) 0.015(16) 0.011(16) 0.016(16)
C741 0.114(18) 0.066(18) 0.067(18) 0.021(16) 0.023(16) 0.006(16)
C742 0.115(19) 0.056(19) 0.072(17) 0.006(16) 0.029(16) -0.009(16)
C743 0.108(19) 0.073(18) 0.070(18) -0.011(16) 0.020(16) -0.027(16)
C744 0.101(19) 0.092(18) 0.070(18) -0.007(16) 0.015(17) -0.017(16)
C745 0.10(2) 0.095(18) 0.075(18) 0.001(15) 0.021(16) 0.005(17)
C746 0.103(19) 0.095(18) 0.079(17) -0.005(15) 0.026(16) 0.017(17)
C747 0.106(18) 0.085(17) 0.069(17) -0.014(15) 0.032(16) 0.014(15)
C748 0.107(16) 0.088(16) 0.068(17) -0.017(15) 0.023(15) -0.001(14)
C749 0.104(15) 0.091(16) 0.056(17) 0.001(15) 0.006(15) -0.004(13)
C750 0.108(17) 0.086(17) 0.056(18) 0.015(16) 0.012(16) 0.008(15)
C751 0.110(18) 0.069(18) 0.054(18) 0.026(16) 0.025(16) 0.001(15)
C752 0.107(19) 0.067(18) 0.074(17) 0.003(16) 0.029(16) -0.031(17)
C753 0.09(2) 0.096(18) 0.076(17) -0.002(16) 0.024(16) -0.012(17)
C754 0.092(19) 0.092(17) 0.071(17) -0.007(15) 0.035(16) 0.012(16)
C755 0.090(11) 0.088(11) 0.081(11) -0.002(6) 0.006(6) -0.001(6)
C756 0.102(18) 0.078(17) 0.063(18) 0.016(15) 0.029(16) -0.013(15)
C757 0.096(19) 0.074(18) 0.071(18) 0.002(15) 0.035(16) -0.028(16)
C758 0.084(19) 0.093(18) 0.068(17) 0.006(15) 0.028(16) -0.021(16)
C759 0.087(18) 0.096(17) 0.074(17) -0.002(15) 0.034(15) -0.005(16)
C760 0.094(16) 0.088(16) 0.068(17) 0.003(14) 0.028(15) -0.005(14)
C601 0.06(2) 0.05(2) 0.05(2) 0.000(19) 0.022(19) -0.012(19)
C602 0.06(2) 0.06(2) 0.06(2) -0.001(19) 0.015(19) -0.009(19)
C603 0.07(2) 0.05(2) 0.05(2) -0.010(18) 0.006(19) -0.008(19)
C604 0.06(2) 0.05(2) 0.06(2) -0.014(18) 0.011(18) -0.005(18)
C605 0.07(2) 0.05(2) 0.06(2) -0.003(19) 0.014(18) -0.007(19)
C606 0.07(2) 0.07(2) 0.05(2) 0.002(19) 0.03(2) -0.009(19)
C607 0.06(2) 0.07(2) 0.06(2) -0.005(19) 0.02(2) -0.003(19)
C608 0.06(2) 0.06(2) 0.05(2) -0.010(18) 0.007(19) -0.010(18)
C609 0.07(2) 0.05(2) 0.06(2) -0.012(17) 0.013(17) -0.001(17)
C610 0.07(2) 0.05(2) 0.05(2) 0.001(19) 0.012(18) 0.000(19)
C611 0.07(2) 0.06(2) 0.04(2) 0.009(19) 0.024(19) -0.007(19)
C612 0.07(2) 0.07(2) 0.06(2) -0.005(19) 0.03(2) -0.004(19)
C613 0.06(2) 0.07(2) 0.06(2) -0.005(18) 0.03(2) 0.000(19)
C614 0.06(2) 0.07(2) 0.05(2) -0.005(19) 0.011(19) 0.000(19)
C615 0.06(2) 0.06(2) 0.05(2) -0.002(19) 0.008(19) -0.008(18)
C616 0.066(19) 0.06(2) 0.05(2) -0.010(18) 0.007(18) -0.006(17)
C617 0.069(18) 0.059(19) 0.05(2) -0.008(16) 0.008(16) -0.003(15)
C618 0.06(2) 0.05(2) 0.06(2) -0.009(16) 0.013(17) 0.007(17)
C619 0.07(2) 0.05(2) 0.06(2) 0.001(18) 0.010(18) 0.008(19)
C620 0.07(2) 0.05(2) 0.04(2) 0.007(19) 0.013(18) -0.003(19)
C621 0.07(2) 0.06(2) 0.03(2) 0.006(19) 0.031(19) -0.007(19)
C622 0.07(2) 0.07(2) 0.04(2) -0.005(19) 0.04(2) -0.001(19)
C623 0.07(2) 0.07(2) 0.06(2) -0.008(19) 0.02(2) 0.01(2)
C624 0.07(2) 0.06(2) 0.06(2) -0.003(19) 0.01(2) 0.005(19)
C625 0.06(2) 0.06(2) 0.04(2) -0.001(19) 0.010(19) -0.004(18)
C626 0.07(2) 0.07(2) 0.04(2) -0.001(18) 0.013(18) -0.005(17)
C627 0.062(14) 0.061(13) 0.059(14) -0.001(6) 0.004(6) 0.000(6)
C628 0.060(19) 0.061(19) 0.059(19) -0.005(15) 0.009(15) 0.005(16)
C629 0.07(2) 0.06(2) 0.05(2) 0.002(18) 0.007(18) 0.008(19)
C630 0.07(2) 0.06(2) 0.05(2) 0.006(19) 0.008(19) 0.000(19)
C631 0.07(2) 0.06(2) 0.04(2) 0.002(19) 0.008(19) -0.003(19)
C632 0.07(2) 0.07(2) 0.03(2) 0.001(19) 0.017(19) -0.004(19)
C633 0.07(2) 0.06(2) 0.04(2) -0.010(19) 0.03(2) 0.007(19)
C634 0.07(2) 0.06(2) 0.05(2) -0.007(19) 0.027(19) 0.004(19)
C635 0.07(2) 0.06(2) 0.05(2) 0.004(19) 0.013(19) 0.007(19)
C636 0.07(2) 0.06(2) 0.04(2) 0.007(19) 0.011(19) -0.001(19)
C637 0.07(2) 0.063(19) 0.04(2) 0.007(17) 0.019(18) -0.008(16)
C638 0.064(19) 0.065(18) 0.05(2) 0.000(15) 0.022(17) -0.004(15)
C639 0.06(2) 0.07(2) 0.06(2) -0.003(17) 0.012(17) 0.001(18)
C640 0.06(2) 0.06(2) 0.06(2) -0.002(18) 0.006(18) 0.005(19)
C641 0.06(2) 0.07(2) 0.05(2) -0.001(18) 0.008(19) -0.003(19)
C642 0.06(2) 0.07(2) 0.04(2) -0.001(19) 0.006(19) -0.008(19)
C643 0.07(2) 0.06(2) 0.03(2) -0.010(19) 0.013(19) -0.004(19)
C644 0.08(2) 0.05(2) 0.04(2) -0.008(19) 0.026(19) 0.000(19)
C645 0.07(2) 0.05(2) 0.05(2) -0.004(19) 0.023(19) 0.003(19)
C646 0.07(2) 0.05(2) 0.05(2) 0.001(19) 0.018(19) 0.004(19)
C647 0.07(2) 0.06(2) 0.04(2) 0.011(19) 0.016(19) -0.006(18)
C648 0.07(2) 0.06(2) 0.04(2) 0.017(19) 0.021(19) -0.009(17)
C649 0.06(2) 0.071(19) 0.06(2) 0.002(17) 0.021(18) -0.009(17)
C650 0.06(2) 0.07(2) 0.06(2) 0.003(17) 0.018(18) -0.004(18)
C651 0.06(2) 0.07(2) 0.06(2) 0.003(18) 0.013(19) -0.010(19)
C652 0.07(2) 0.06(2) 0.04(2) -0.010(19) 0.01(2) -0.014(19)
C653 0.08(2) 0.05(2) 0.05(2) -0.008(19) 0.021(19) -0.003(19)
C654 0.08(2) 0.05(2) 0.05(2) 0.006(19) 0.016(19) -0.007(19)
C655 0.07(2) 0.06(2) 0.05(2) 0.010(18) 0.019(19) -0.015(18)
C656 0.07(2) 0.06(2) 0.05(2) 0.004(19) 0.013(19) -0.017(19)
C657 0.07(2) 0.06(2) 0.05(2) -0.005(19) 0.007(19) -0.016(19)
C658 0.07(2) 0.05(2) 0.05(2) -0.004(19) 0.014(19) -0.014(19)
C659 0.07(2) 0.05(2) 0.05(2) 0.005(19) 0.017(19) -0.016(19)
C660 0.07(2) 0.06(2) 0.05(2) 0.008(18) 0.020(19) -0.017(19)
In1 0.0367(10) 0.0398(10) 0.0369(10) 0.0027(8) 0.0039(7) 0.0050(8)
Br2 0.0555(18) 0.098(2) 0.089(2) -0.0047(16) -0.0082(15) 0.0039(15)
N305 0.048(12) 0.026(10) 0.044(11) 0.011(8) 0.009(9) 0.007(9)
C314 0.045(15) 0.041(13) 0.029(13) 0.001(11) 0.001(12) 0.001(12)
C330 0.11(2) 0.053(16) 0.045(17) 0.013(13) 0.004(15) 0.002(16)
C310 0.034(14) 0.022(13) 0.051(15) 0.005(11) 0.005(12) -0.004(11)
N306 0.045(11) 0.038(11) 0.033(11) -0.003(9) 0.007(9) 0.009(10)
N307 0.048(11) 0.028(10) 0.027(10) 0.005(8) 0.012(9) 0.002(9)
C313 0.044(15) 0.041(14) 0.045(14) 0.002(12) 0.005(13) 0.012(12)
C318 0.051(16) 0.055(15) 0.054(16) 0.009(13) 0.017(13) -0.006(13)
N303 0.049(12) 0.034(10) 0.042(11) 0.004(9) 0.014(9) 0.010(9)
N301 0.045(11) 0.024(10) 0.034(11) 0.000(8) 0.015(9) 0.001(9)
C321 0.074(18) 0.062(15) 0.043(15) -0.001(13) 0.009(14) 0.006(14)
C322 0.082(18) 0.050(14) 0.030(14) 0.006(12) 0.009(13) 0.006(13)
C331 0.10(2) 0.042(15) 0.049(17) 0.023(13) -0.001(16) 0.004(14)
C315 0.038(14) 0.036(13) 0.031(14) 0.009(11) 0.005(11) 0.003(12)
C301 0.044(15) 0.026(13) 0.032(14) -0.005(11) 0.001(11) -0.002(12)
C305 0.055(16) 0.033(13) 0.032(14) 0.007(11) 0.002(13) 0.010(12)
C324 0.058(17) 0.038(13) 0.057(16) 0.000(13) 0.009(13) 0.002(12)
N308 0.046(12) 0.023(11) 0.037(12) 0.000(9) 0.012(10) -0.008(9)
C309 0.065(17) 0.029(13) 0.035(15) -0.004(11) 0.021(12) -0.002(12)
C332 0.071(18) 0.035(15) 0.08(2) -0.017(13) 0.024(15) 0.000(13)
C327 0.056(18) 0.046(16) 0.071(19) 0.030(13) -0.006(14) -0.011(13)
C316 0.043(15) 0.029(13) 0.048(15) 0.000(12) 0.012(12) -0.005(11)
N302 0.040(11) 0.028(11) 0.041(11) 0.005(10) 0.003(9) 0.000(10)
C304 0.047(15) 0.042(14) 0.037(15) 0.007(11) 0.008(13) 0.009(12)
C320 0.10(2) 0.039(14) 0.058(16) 0.001(13) 0.008(16) 0.005(14)
C312 0.053(15) 0.033(13) 0.043(14) -0.001(11) 0.010(13) 0.003(12)
C319 0.051(16) 0.025(13) 0.070(17) 0.001(12) 0.005(13) 0.006(12)
C329 0.12(2) 0.061(17) 0.046(16) -0.015(13) 0.012(16) -0.012(17)
C311 0.041(15) 0.024(13) 0.049(15) 0.006(11) 0.007(12) 0.004(11)
C307 0.043(15) 0.035(14) 0.026(14) 0.002(11) -0.002(12) -0.008(12)
C328 0.11(2) 0.052(16) 0.061(18) -0.014(13) 0.016(18) 0.000(15)
C306 0.042(15) 0.037(13) 0.032(14) 0.009(11) 0.006(12) 0.000(12)
N304 0.060(14) 0.033(11) 0.049(13) 0.011(10) 0.015(11) 0.014(10)
C317 0.10(2) 0.036(14) 0.059(17) -0.008(13) 0.045(15) -0.007(13)
C303 0.043(15) 0.035(14) 0.039(15) 0.006(12) 0.003(12) 0.009(12)
C302 0.033(14) 0.028(13) 0.050(15) 0.006(12) 0.003(12) 0.002(12)
C325 0.11(2) 0.042(16) 0.075(19) -0.011(13) 0.054(16) 0.000(15)
C308 0.039(15) 0.031(14) 0.039(15) 0.002(12) 0.013(12) -0.016(11)
C323 0.052(15) 0.035(13) 0.050(15) 0.006(12) 0.005(13) 0.008(12)
C326 0.076(19) 0.054(16) 0.057(17) 0.021(13) 0.010(14) -0.016(15)
Cl6S 0.125(8) 0.319(15) 0.161(9) -0.003(9) 0.018(7) -0.037(9)
Cl1S 0.38(2) 0.230(14) 0.41(2) 0.163(15) -0.138(18) 0.034(14)
C4S 0.30(6) 0.30(5) 0.10(3) -0.01(3) 0.02(3) -0.16(5)
C5S 0.18(3) 0.21(4) 0.10(3) 0.02(3) -0.05(2) -0.07(3)
C6S 0.08(2) 0.15(3) 0.12(2) -0.01(2) 0.015(17) -0.011(19)
C1S 0.13(3) 0.11(3) 0.27(4) 0.02(3) -0.01(2) 0.02(3)
C3S 0.08(3) 0.25(5) 0.33(5) -0.15(4) 0.02(3) 0.00(3)
C2S 0.30(6) 0.62(14) 0.20(6) -0.10(4) 0.12(6) 0.01(7)
C401 0.07(2) 0.32(4) 0.17(3) -0.16(3) 0.004(19) 0.03(3)
C402 0.13(3) 0.33(5) 0.18(4) -0.17(3) -0.03(3) 0.04(3)
C403 0.25(5) 0.24(4) 0.15(4) -0.11(3) 0.02(4) -0.02(4)
C404 0.22(5) 0.27(5) 0.21(5) -0.05(4) -0.04(4) 0.05(5)
C405 0.07(2) 0.12(2) 0.12(2) -0.036(16) -0.018(16) 0.017(17)
C406 0.11(3) 0.13(3) 0.15(3) -0.035(19) -0.025(19) 0.07(2)
C407 0.14(3) 0.13(3) 0.15(3) -0.010(19) -0.02(2) 0.04(3)
C408 0.13(3) 0.19(4) 0.14(3) -0.03(2) -0.02(2) 0.03(3)
C409 0.05(2) 0.21(3) 0.12(3) 0.03(2) -0.013(17) 0.013(19)
C410 0.05(2) 0.37(5) 0.15(3) 0.08(3) -0.02(2) -0.04(3)
C411 0.09(3) 0.34(5) 0.15(3) 0.11(3) -0.04(2) -0.06(3)
C412 0.18(4) 0.38(6) 0.15(4) 0.09(4) -0.03(3) -0.12(4)
C413 0.036(16) 0.19(3) 0.12(2) -0.047(19) -0.029(15) 0.016(16)
C414 0.07(2) 0.22(4) 0.17(3) -0.11(3) -0.021(19) 0.04(2)
C415 0.08(2) 0.11(2) 0.13(2) -0.012(19) -0.032(18) -0.018(18)
C416 0.15(3) 0.09(2) 0.13(2) -0.010(19) -0.03(2) -0.01(2)
N401 0.045(16) 0.17(2) 0.11(2) -0.050(14) -0.008(13) 0.017(14)
C501 0.050(15) 0.046(14) 0.054(14) -0.002(12) -0.001(11) -0.001(12)
C502 0.09(2) 0.061(16) 0.073(15) -0.002(15) 0.016(15) -0.010(14)
C503 0.12(2) 0.071(17) 0.059(16) -0.009(15) 0.019(15) -0.007(16)
C505 0.043(14) 0.043(14) 0.064(14) 0.008(13) 0.010(12) 0.000(11)
C504 0.15(3) 0.066(18) 0.10(2) -0.011(16) 0.065(19) -0.003(17)
C506 0.060(17) 0.046(14) 0.067(15) 0.007(13) 0.009(13) -0.002(13)
C507 0.067(18) 0.063(16) 0.075(16) 0.007(14) 0.015(14) -0.003(14)
C508 0.12(2) 0.078(18) 0.060(16) 0.014(15) 0.004(16) -0.012(16)
C509 0.041(15) 0.045(12) 0.065(16) 0.004(12) 0.002(12) -0.009(11)
C510 0.058(16) 0.028(12) 0.085(18) 0.004(12) -0.009(14) 0.004(12)
C511 0.074(19) 0.048(14) 0.092(19) 0.009(14) 0.005(15) -0.011(13)
C512 0.11(2) 0.044(14) 0.11(2) 0.004(15) -0.004(17) 0.000(14)
C513 0.042(14) 0.043(12) 0.072(16) 0.001(12) -0.007(12) 0.005(11)
C514 0.069(16) 0.037(12) 0.067(16) 0.004(12) -0.010(13) 0.001(12)
C515 0.050(15) 0.050(13) 0.089(18) 0.011(14) -0.008(13) 0.008(12)
C516 0.11(2) 0.031(13) 0.12(2) 0.014(14) -0.012(18) 0.011(14)
N501 0.044(12) 0.033(10) 0.063(12) -0.002(10) -0.004(10) -0.005(9)
C101 0.17(4) 0.16(4) 0.15(3) -0.01(3) 0.00(3) 0.03(3)
C102 0.22(5) 0.18(4) 0.15(3) -0.02(4) 0.02(3) 0.04(4)
C103 0.09(4) 0.12(3) 0.14(4) 0.01(3) 0.00(3) -0.05(4)
C104 0.13(3) 0.12(2) 0.12(3) 0.00(2) 0.00(2) 0.01(2)
C105 0.16(4) 0.15(3) 0.20(5) -0.04(3) 0.01(3) 0.01(3)
C106 0.20(5) 0.17(4) 0.21(5) -0.02(4) 0.02(4) -0.01(3)
C107 0.19(4) 0.19(4) 0.22(6) 0.01(4) 0.03(4) -0.02(3)
C108 0.16(3) 0.18(3) 0.18(3) -0.01(2) 0.01(2) 0.00(2)
C109 0.15(4) 0.13(3) 0.17(4) -0.02(3) -0.01(3) 0.02(3)
C110 0.16(5) 0.13(3) 0.11(4) 0.00(3) 0.00(4) 0.03(3)
C111 0.15(4) 0.13(3) 0.11(4) -0.01(3) -0.01(4) 0.05(4)
C112 0.14(3) 0.14(3) 0.14(3) 0.01(2) 0.00(2) 0.01(2)
C113 0.17(4) 0.20(5) 0.13(3) -0.05(4) -0.02(3) 0.07(3)
C114 0.13(3) 0.09(5) 0.14(4) -0.04(4) -0.04(3) 0.01(3)
C115 0.12(4) 0.16(4) 0.12(4) -0.01(4) 0.00(4) 0.00(3)
C116 0.15(3) 0.16(3) 0.17(3) -0.01(2) -0.03(2) 0.01(2)
N101 0.13(3) 0.12(3) 0.13(3) -0.01(3) -0.03(2) 0.03(2)
C1A1 0.18(4) 0.16(3) 0.10(2) -0.03(2) 0.01(3) 0.02(3)
C1A2 0.15(4) 0.13(3) 0.12(2) -0.01(3) 0.00(3) 0.02(3)
C1A3 0.09(4) 0.12(4) 0.13(3) -0.03(3) 0.02(3) -0.05(3)
C1A4 0.12(3) 0.12(2) 0.12(2) -0.01(2) 0.003(19) 0.00(2)
C1A5 0.14(3) 0.13(3) 0.21(4) -0.01(3) 0.03(3) 0.01(3)
C1A6 0.20(4) 0.18(3) 0.16(4) -0.02(3) 0.06(3) -0.01(3)
C1A7 0.21(4) 0.17(3) 0.23(5) -0.02(4) 0.05(4) -0.02(3)
C1A8 0.16(3) 0.18(3) 0.18(3) 0.01(2) 0.02(2) 0.00(2)
C1A9 0.14(3) 0.12(3) 0.13(3) -0.06(3) -0.05(3) 0.04(2)
C1B0 0.13(4) 0.11(2) 0.11(3) 0.00(3) -0.01(3) 0.05(3)
C1B1 0.15(4) 0.12(3) 0.13(4) -0.02(2) 0.00(3) 0.04(3)
C1B2 0.17(3) 0.14(2) 0.15(3) 0.01(2) -0.01(2) 0.00(2)
C1B3 0.18(3) 0.15(3) 0.15(3) -0.07(3) -0.06(3) 0.08(3)
C1B4 0.14(3) 0.13(5) 0.14(4) -0.03(3) -0.03(2) 0.02(3)
C1B5 0.13(4) 0.16(4) 0.14(4) 0.00(4) -0.03(3) 0.02(3)
C1B6 0.16(3) 0.17(3) 0.17(3) -0.01(2) -0.03(2) 0.01(2)
N1A1 0.14(2) 0.14(2) 0.14(2) 0.00(2) 0.00(2) 0.00(2)

loop_
_atom_type_symbol
_atom_type_description
_atom_type_scat_dispersion_real
_atom_type_scat_dispersion_imag
_atom_type_scat_source
C C 0.0033 0.0016 'International Tables Vol C Tables 4.2.6.8 and 6.1.1.4'
H H 0.0000 0.0000 'International Tables Vol C Tables 4.2.6.8 and 6.1.1.4'
N N 0.0061 0.0033 'International Tables Vol C Tables 4.2.6.8 and 6.1.1.4'
Cl Cl 0.1484 0.1585 'International Tables Vol C Tables 4.2.6.8 and 6.1.1.4'
Br Br -0.2901 2.4595 'International Tables Vol C Tables 4.2.6.8 and 6.1.1.4'
In In -0.7276 1.3100 'International Tables Vol C Tables 4.2.6.8 and 6.1.1.4'

loop_
_geom_angle_atom_site_label_1
_geom_angle_atom_site_label_2
_geom_angle_atom_site_label_3
_geom_angle
C906 C901 C905 123.0
C906 C901 C902 120.1
C905 C901 C902 105.2
C907 C902 C903 120.0
C907 C902 C901 119.1
C903 C902 C901 109.7
C908 C903 C904 121.1
C908 C903 C902 119.0
C904 C903 C902 107.1
C909 C904 C903 121.5
C909 C904 C905 118.1
C903 C904 C905 108.8
C910 C905 C904 120.7
C910 C905 C901 118.3
C904 C905 C901 109.1
C901 C906 C912 121.0
C901 C906 C911 118.2
C912 C906 C911 108.9
C902 C907 C913 120.9
C902 C907 C914 120.5
C913 C907 C914 106.7
C903 C908 C915 120.5
C903 C908 C916 118.9
C915 C908 C916 109.0
C904 C909 C917 117.1
C904 C909 C918 120.6
C917 C909 C918 109.8
C905 C910 C920 120.2
C905 C910 C919 120.5
C920 C910 C919 106.3
C920 C911 C921 121.5
C920 C911 C906 120.1
C921 C911 C906 106.6
C913 C912 C922 121.4
C913 C912 C906 119.4
C922 C912 C906 107.5
C912 C913 C923 119.2
C912 C913 C907 119.6
C923 C913 C907 108.3
C915 C914 C924 121.0
C915 C914 C907 118.2
C924 C914 C907 108.8
C914 C915 C908 121.7
C914 C915 C925 117.7
C908 C915 C925 108.6
C917 C916 C926 120.7
C917 C916 C908 119.4
C926 C916 C908 107.1
C916 C917 C909 122.1
C916 C917 C927 119.5
C909 C917 C927 107.3
C919 C918 C909 120.8
C919 C918 C928 120.2
C909 C918 C928 106.4
C918 C919 C929 120.3
C918 C919 C910 119.1
C929 C919 C910 109.8
C911 C920 C910 120.2
C911 C920 C930 119.1
C910 C920 C930 109.5
C932 C921 C911 119.4
C932 C921 C922 119.4
C911 C921 C922 108.6
C933 C922 C912 119.7
C933 C922 C921 119.9
C912 C922 C921 108.3
C934 C923 C913 119.7
C934 C923 C924 119.7
C913 C923 C924 109.3
C935 C924 C923 120.2
C935 C924 C914 120.9
C923 C924 C914 106.8
C936 C925 C926 122.0
C936 C925 C915 121.1
C926 C925 C915 105.4
C937 C926 C916 120.6
C937 C926 C925 118.4
C916 C926 C925 110.0
C938 C927 C928 118.1
C938 C927 C917 120.6
C928 C927 C917 108.6
C939 C928 C927 122.2
C939 C928 C918 118.0
C927 C928 C918 108.0
C940 C929 C919 121.2
C940 C929 C930 119.4
C919 C929 C930 107.4
C931 C930 C920 119.3
C931 C930 C929 121.1
C920 C930 C929 107.0
C930 C931 C932 123.0
C930 C931 C942 119.1
C932 C931 C942 106.2
C921 C932 C943 120.0
C921 C932 C931 117.6
C943 C932 C931 109.8
C922 C933 C934 119.5
C922 C933 C944 120.0
C934 C933 C944 109.0
C923 C934 C933 120.4
C923 C934 C945 119.8
C933 C934 C945 107.1
C924 C935 C936 120.0
C924 C935 C946 120.1
C936 C935 C946 107.5
C925 C936 C947 118.7
C925 C936 C935 119.4
C947 C936 C935 109.8
C926 C937 C948 120.1
C926 C937 C938 119.7
C948 C937 C938 107.5
C927 C938 C949 120.6
C927 C938 C937 119.0
C949 C938 C937 108.5
C928 C939 C950 119.5
C928 C939 C940 120.2
C950 C939 C940 108.2
C929 C940 C939 120.0
C929 C940 C941 120.7
C939 C940 C941 106.7
C942 C941 C951 120.3
C942 C941 C940 119.7
C951 C941 C940 108.5
C941 C942 C952 120.6
C941 C942 C931 119.9
C952 C942 C931 107.7
C944 C943 C932 120.3
C944 C943 C952 121.4
C932 C943 C952 107.3
C943 C944 C953 119.4
C943 C944 C933 120.4
C953 C944 C933 107.9
C946 C945 C953 120.9
C946 C945 C934 119.5
C953 C945 C934 107.7
C945 C946 C935 120.7
C945 C946 C954 119.8
C935 C946 C954 107.4
C948 C947 C936 121.1
C948 C947 C954 120.0
C936 C947 C954 107.0
C947 C948 C937 119.6
C947 C948 C955 120.0
C937 C948 C955 108.2
C950 C949 C938 120.0
C950 C949 C955 120.3
C938 C949 C955 107.3
C949 C950 C951 119.1
C949 C950 C939 119.6
C951 C950 C939 109.6
C956 C951 C950 121.5
C956 C951 C941 118.7
C950 C951 C941 107.1
C957 C952 C942 121.4
C957 C952 C943 117.3
C942 C952 C943 109.0
C958 C953 C944 119.8
C958 C953 C945 119.9
C944 C953 C945 108.3
C959 C954 C947 118.7
C959 C954 C946 121.1
C947 C954 C946 108.3
C960 C955 C948 119.4
C960 C955 C949 119.4
C948 C955 C949 108.5
C951 C956 C957 121.1
C951 C956 C960 118.8
C957 C956 C960 108.3
C952 C957 C958 121.9
C952 C957 C956 117.8
C958 C957 C956 108.2
C953 C958 C957 120.2
C953 C958 C959 120.4
C957 C958 C959 107.4
C954 C959 C960 120.6
C954 C959 C958 117.9
C960 C959 C958 109.0
C955 C960 C959 121.3
C955 C960 C956 120.9
C959 C960 C956 107.1
C806 C801 C805 121(2)
C806 C801 C802 120(2)
C805 C801 C802 105.8(17)
C807 C802 C803 119(2)
C807 C802 C801 119(2)
C803 C802 C801 109.4(17)
C808 C803 C804 122(2)
C808 C803 C802 120(2)
C804 C803 C802 106.9(17)
C809 C804 C805 117(2)
C809 C804 C803 120(2)
C805 C804 C803 109.5(18)
C810 C805 C804 122(2)
C810 C805 C801 119(2)
C804 C805 C801 108.5(17)
C801 C806 C811 120(2)
C801 C806 C812 121(2)
C811 C806 C812 109.7(17)
C802 C807 C813 121(2)
C802 C807 C814 121(2)
C813 C807 C814 106.7(17)
C803 C808 C815 121(2)
C803 C808 C816 120(2)
C815 C808 C816 108.6(17)
C804 C809 C817 117(2)
C804 C809 C818 120(2)
C817 C809 C818 110.2(18)
C805 C810 C820 122(2)
C805 C810 C819 121(2)
C820 C810 C819 106.0(17)
C820 C811 C821 120(2)
C820 C811 C806 120(2)
C821 C811 C806 106.6(17)
C813 C812 C822 120(2)
C813 C812 C806 120(2)
C822 C812 C806 106.9(17)
C812 C813 C823 119(2)
C812 C813 C807 119(2)
C823 C813 C807 108.5(18)
C815 C814 C824 121(2)
C815 C814 C807 118(2)
C824 C814 C807 108.8(18)
C814 C815 C808 121(2)
C814 C815 C825 118(2)
C808 C815 C825 108.1(18)
C817 C816 C826 120(2)
C817 C816 C808 118(2)
C826 C816 C808 107.4(18)
C816 C817 C809 123(2)
C816 C817 C827 119(2)
C809 C817 C827 107.8(17)
C819 C818 C809 121(2)
C819 C818 C828 120(2)
C809 C818 C828 106.3(17)
C818 C819 C829 121(2)
C818 C819 C810 118(2)
C829 C819 C810 109.4(18)
C811 C820 C810 118(2)
C811 C820 C830 119(2)
C810 C820 C830 109.8(18)
C832 C821 C811 120(2)
C832 C821 C822 119(2)
C811 C821 C822 108.6(17)
C833 C822 C812 121(2)
C833 C822 C821 120(2)
C812 C822 C821 108.2(17)
C834 C823 C813 121(2)
C834 C823 C824 120(2)
C813 C823 C824 109.0(18)
C835 C824 C823 119(2)
C835 C824 C814 121(2)
C823 C824 C814 106.9(17)
C836 C825 C826 122(2)
C836 C825 C815 121(2)
C826 C825 C815 106.2(17)
C837 C826 C816 121(2)
C837 C826 C825 119(2)
C816 C826 C825 109.6(18)
C838 C827 C828 118(2)
C838 C827 C817 121(2)
C828 C827 C817 108.0(17)
C839 C828 C827 122(2)
C839 C828 C818 118(2)
C827 C828 C818 107.7(17)
C840 C829 C819 121(2)
C840 C829 C830 120(2)
C819 C829 C830 107.4(17)
C831 C830 C820 120(2)
C831 C830 C829 121(2)
C820 C830 C829 107.5(17)
C830 C831 C832 122(2)
C830 C831 C842 119(2)
C832 C831 C842 106.6(17)
C821 C832 C843 120(2)
C821 C832 C831 118(2)
C843 C832 C831 109.2(18)
C822 C833 C834 119(2)
C822 C833 C844 120(2)
C834 C833 C844 108.2(17)
C823 C834 C833 120(2)
C823 C834 C845 120(2)
C833 C834 C845 106.9(17)
C824 C835 C836 121(2)
C824 C835 C846 121(2)
C836 C835 C846 108.2(17)
C825 C836 C847 118(2)
C825 C836 C835 119(2)
C847 C836 C835 109.7(18)
C826 C837 C848 119(2)
C826 C837 C838 120(2)
C848 C837 C838 107.9(17)
C827 C838 C849 121(2)
C827 C838 C837 119(2)
C849 C838 C837 108.0(17)
C828 C839 C850 120(2)
C828 C839 C840 121(2)
C850 C839 C840 107.5(18)
C829 C840 C839 120(2)
C829 C840 C841 120(2)
C839 C840 C841 107.5(17)
C842 C841 C840 120(2)
C842 C841 C851 119(2)
C840 C841 C851 107.9(17)
C841 C842 C852 121(2)
C841 C842 C831 120(2)
C852 C842 C831 107.7(17)
C844 C843 C832 120(2)
C844 C843 C852 121(2)
C832 C843 C852 107.3(17)
C843 C844 C853 120(2)
C843 C844 C833 120(2)
C853 C844 C833 107.7(17)
C846 C845 C853 122(2)
C846 C845 C834 118(2)
C853 C845 C834 108.2(17)
C845 C846 C835 121(2)
C845 C846 C854 118(2)
C835 C846 C854 107.5(17)
C848 C847 C836 121(2)
C848 C847 C854 119(2)
C836 C847 C854 107.2(17)
C847 C848 C837 120(2)
C847 C848 C855 121(2)
C837 C848 C855 107.8(17)
C850 C849 C855 120(2)
C850 C849 C838 119(2)
C855 C849 C838 107.6(17)
C849 C850 C851 119(2)
C849 C850 C839 120(2)
C851 C850 C839 110.5(18)
C856 C851 C850 123(2)
C856 C851 C841 119(2)
C850 C851 C841 106.6(17)
C857 C852 C842 121(2)
C857 C852 C843 117(2)
C842 C852 C843 109.2(18)
C858 C853 C845 121(2)
C858 C853 C844 119(2)
C845 C853 C844 109.0(18)
C859 C854 C847 119(2)
C859 C854 C846 122(2)
C847 C854 C846 107.4(17)
C860 C855 C849 120(2)
C860 C855 C848 120(2)
C849 C855 C848 108.8(17)
C851 C856 C860 119(2)
C851 C856 C857 121(2)
C860 C856 C857 107.8(17)
C852 C857 C858 123(2)
C852 C857 C856 118(2)
C858 C857 C856 108.4(17)
C853 C858 C857 120(2)
C853 C858 C859 119(2)
C857 C858 C859 108.1(17)
C854 C859 C860 122(2)
C854 C859 C858 119(2)
C860 C859 C858 108.1(17)
C855 C860 C859 120(2)
C855 C860 C856 120(2)
C859 C860 C856 107.7(17)
C706 C701 C705 121(2)
C706 C701 C702 119(2)
C705 C701 C702 106.2(16)
C707 C702 C703 121(2)
C707 C702 C701 120(2)
C703 C702 C701 108.8(17)
C708 C703 C704 121(2)
C708 C703 C702 118(2)
C704 C703 C702 107.4(17)
C709 C704 C703 121(2)
C709 C704 C705 117(2)
C703 C704 C705 109.5(17)
C710 C705 C704 122(2)
C710 C705 C701 119(2)
C704 C705 C701 108.2(17)
C701 C706 C711 119(2)
C701 C706 C712 121(2)
C711 C706 C712 110.3(17)
C702 C707 C713 121(2)
C702 C707 C714 121(2)
C713 C707 C714 106.0(16)
C703 C708 C715 121(2)
C703 C708 C716 119(2)
C715 C708 C716 109.0(17)
C704 C709 C717 117(2)
C704 C709 C718 121(2)
C717 C709 C718 110.4(17)
C705 C710 C720 121(2)
C705 C710 C719 121(2)
C720 C710 C719 106.0(16)
C720 C711 C706 121(2)
C720 C711 C721 120(2)
C706 C711 C721 106.3(17)
C713 C712 C722 120(2)
C713 C712 C706 121(2)
C722 C712 C706 107.0(17)
C712 C713 C723 119(2)
C712 C713 C707 118(2)
C723 C713 C707 108.5(17)
C715 C714 C724 122(2)
C715 C714 C707 117(2)
C724 C714 C707 108.9(17)
C714 C715 C708 122(2)
C714 C715 C725 117(2)
C708 C715 C725 107.9(17)
C717 C716 C726 120(2)
C717 C716 C708 119(2)
C726 C716 C708 107.4(17)
C716 C717 C709 122(2)
C716 C717 C727 119(2)
C709 C717 C727 108.0(17)
C719 C718 C709 122(2)
C719 C718 C728 119(2)
C709 C718 C728 106.0(16)
C718 C719 C729 122(2)
C718 C719 C710 118(2)
C729 C719 C710 109.4(17)
C711 C720 C710 118(2)
C711 C720 C730 119(2)
C710 C720 C730 109.4(17)
C732 C721 C711 120(2)
C732 C721 C722 119(2)
C711 C721 C722 108.3(17)
C733 C722 C712 121(2)
C733 C722 C721 120(2)
C712 C722 C721 108.1(17)
C734 C723 C713 121(2)
C734 C723 C724 121(2)
C713 C723 C724 109.0(17)
C735 C724 C714 120(2)
C735 C724 C723 119(2)
C714 C724 C723 107.4(17)
C736 C725 C726 123(2)
C736 C725 C715 120(2)
C726 C725 C715 105.8(16)
C737 C726 C716 121(2)
C737 C726 C725 118(2)
C716 C726 C725 109.8(17)
C738 C727 C728 118(2)
C738 C727 C717 121(2)
C728 C727 C717 108.0(17)
C739 C728 C727 122(2)
C739 C728 C718 117(2)
C727 C728 C718 107.6(16)
C740 C729 C719 120(2)
C740 C729 C730 119(2)
C719 C729 C730 108.1(17)
C731 C730 C720 120(2)
C731 C730 C729 123(2)
C720 C730 C729 107.1(17)
C730 C731 C732 123(2)
C730 C731 C742 119(2)
C732 C731 C742 106.2(16)
C721 C732 C743 121(2)
C721 C732 C731 118(2)
C743 C732 C731 109.5(17)
C722 C733 C744 120(2)
C722 C733 C734 119(2)
C744 C733 C734 108.1(17)
C723 C734 C745 120(2)
C723 C734 C733 120(2)
C745 C734 C733 106.9(16)
C724 C735 C746 121(2)
C724 C735 C736 121(2)
C746 C735 C736 109.0(17)
C725 C736 C735 120(2)
C725 C736 C747 118(2)
C735 C736 C747 109.2(17)
C726 C737 C748 119(2)
C726 C737 C738 120(2)
C748 C737 C738 107.6(17)
C727 C738 C737 119(2)
C727 C738 C749 121(2)
C737 C738 C749 107.4(17)
C728 C739 C740 122(2)
C728 C739 C750 120(2)
C740 C739 C750 107.4(17)
C729 C740 C739 120(2)
C729 C740 C741 120(2)
C739 C740 C741 108.1(17)
C742 C741 C740 121(2)
C742 C741 C751 119(2)
C740 C741 C751 107.8(17)
C741 C742 C752 122(2)
C741 C742 C731 119(2)
C752 C742 C731 107.4(17)
C744 C743 C732 120(2)
C744 C743 C752 122(2)
C732 C743 C752 107.3(17)
C743 C744 C753 119(2)
C743 C744 C733 119(2)
C753 C744 C733 107.8(17)
C746 C745 C753 121(2)
C746 C745 C734 118(2)
C753 C745 C734 108.3(17)
C745 C746 C735 121(2)
C745 C746 C754 119(2)
C735 C746 C754 107.6(17)
C748 C747 C736 121(2)
C748 C747 C754 119(2)
C736 C747 C754 106.6(16)
C747 C748 C755 122(2)
C747 C748 C737 120(2)
C755 C748 C737 107.7(17)
C750 C749 C755 121(2)
C750 C749 C738 119(2)
C755 C749 C738 107.7(17)
C749 C750 C751 118(2)
C749 C750 C739 120(2)
C751 C750 C739 109.8(17)
C756 C751 C750 123(2)
C756 C751 C741 119(2)
C750 C751 C741 106.8(16)
C757 C752 C742 122(2)
C757 C752 C743 117(2)
C742 C752 C743 109.6(17)
C758 C753 C745 121(2)
C758 C753 C744 119(2)
C745 C753 C744 108.9(17)
C759 C754 C746 122(2)
C759 C754 C747 119(2)
C746 C754 C747 107.6(16)
C760 C755 C749 120(2)
C760 C755 C748 119(2)
C749 C755 C748 109.6(17)
C751 C756 C760 119(2)
C751 C756 C757 122(2)
C760 C756 C757 107.3(16)
C752 C757 C758 122(2)
C752 C757 C756 117(2)
C758 C757 C756 108.4(17)
C753 C758 C757 121(2)
C753 C758 C759 119(2)
C757 C758 C759 107.7(17)
C754 C759 C760 122(2)
C754 C759 C758 119(2)
C760 C759 C758 108.3(17)
C755 C760 C759 120(2)
C755 C760 C756 119(2)
C759 C760 C756 108.2(17)
C606 C601 C602 120(2)
C606 C601 C605 121(2)
C602 C601 C605 105.8(17)
C607 C602 C603 119(2)
C607 C602 C601 119(2)
C603 C602 C601 109.5(17)
C608 C603 C604 122(2)
C608 C603 C602 119(2)
C604 C603 C602 106.9(17)
C609 C604 C605 118(2)
C609 C604 C603 121(2)
C605 C604 C603 109.6(18)
C610 C605 C604 121(2)
C610 C605 C601 119(2)
C604 C605 C601 108.2(17)
C601 C606 C611 119(2)
C601 C606 C612 120(2)
C611 C606 C612 109.6(17)
C602 C607 C613 120(2)
C602 C607 C614 121(2)
C613 C607 C614 106.6(17)
C603 C608 C615 121(2)
C603 C608 C616 119(2)
C615 C608 C616 109.0(17)
C604 C609 C617 117(2)
C604 C609 C618 120(2)
C617 C609 C618 110.4(18)
C605 C610 C620 121(2)
C605 C610 C619 121(2)
C620 C610 C619 105.8(17)
C620 C611 C621 120(2)
C620 C611 C606 120(2)
C621 C611 C606 106.5(17)
C613 C612 C622 121(2)
C613 C612 C606 120(2)
C622 C612 C606 107.4(17)
C612 C613 C623 119(2)
C612 C613 C607 120(2)
C623 C613 C607 108.6(18)
C615 C614 C624 121(2)
C615 C614 C607 118(2)
C624 C614 C607 109.0(17)
C614 C615 C608 121(2)
C614 C615 C625 118(2)
C608 C615 C625 108.3(18)
C617 C616 C626 120(2)
C617 C616 C608 118(2)
C626 C616 C608 107.3(18)
C616 C617 C609 123(2)
C616 C617 C627 119(2)
C609 C617 C627 107.8(17)
C619 C618 C609 122(2)
C619 C618 C628 120(2)
C609 C618 C628 106.0(17)
C618 C619 C629 121(2)
C618 C619 C610 118(2)
C629 C619 C610 109.4(18)
C611 C620 C610 119(2)
C611 C620 C630 120(2)
C610 C620 C630 109.6(18)
C632 C621 C611 120(2)
C632 C621 C622 119(2)
C611 C621 C622 108.4(17)
C633 C622 C612 121(2)
C633 C622 C621 120(2)
C612 C622 C621 108.1(17)
C634 C623 C613 121(2)
C634 C623 C624 121(2)
C613 C623 C624 108.9(18)
C635 C624 C614 121(2)
C635 C624 C623 119(2)
C614 C624 C623 107.0(17)
C636 C625 C626 122(2)
C636 C625 C615 121(2)
C626 C625 C615 105.8(17)
C637 C626 C616 121(2)
C637 C626 C625 119(2)
C616 C626 C625 109.6(18)
C638 C627 C628 118(2)
C638 C627 C617 121(2)
C628 C627 C617 108.1(17)
C639 C628 C627 122(2)
C639 C628 C618 118(2)
C627 C628 C618 107.6(17)
C640 C629 C619 121(2)
C640 C629 C630 120(2)
C619 C629 C630 107.5(17)
C631 C630 C620 119(2)
C631 C630 C629 121(2)
C620 C630 C629 107.7(17)
C630 C631 C632 122(2)
C630 C631 C642 119(2)
C632 C631 C642 106.4(17)
C621 C632 C643 121(2)
C621 C632 C631 118(2)
C643 C632 C631 109.1(17)
C622 C633 C644 121(2)
C622 C633 C634 119(2)
C644 C633 C634 108.3(17)
C623 C634 C633 120(2)
C623 C634 C645 120(2)
C633 C634 C645 106.8(17)
C624 C635 C646 121(2)
C624 C635 C636 121(2)
C646 C635 C636 108.1(17)
C625 C636 C647 118(2)
C625 C636 C635 119(2)
C647 C636 C635 110.0(18)
C626 C637 C648 120(2)
C626 C637 C638 119(2)
C648 C637 C638 107.8(17)
C627 C638 C649 121(2)
C627 C638 C637 119(2)
C649 C638 C637 107.6(17)
C628 C639 C650 120(2)
C628 C639 C640 121(2)
C650 C639 C640 107.7(17)
C629 C640 C639 120(2)
C629 C640 C641 121(2)
C639 C640 C641 107.3(17)
C642 C641 C640 120(2)
C642 C641 C651 119(2)
C640 C641 C651 107.8(17)
C641 C642 C652 121(2)
C641 C642 C631 120(2)
C652 C642 C631 107.8(17)
C644 C643 C632 120(2)
C644 C643 C652 121(2)
C632 C643 C652 107.4(17)
C643 C644 C653 119(2)
C643 C644 C633 119(2)
C653 C644 C633 107.9(17)
C646 C645 C653 121(2)
C646 C645 C634 118(2)
C653 C645 C634 108.0(17)
C645 C646 C635 121(2)
C645 C646 C654 119(2)
C635 C646 C654 107.7(17)
C648 C647 C636 121(2)
C648 C647 C654 119(2)
C636 C647 C654 106.6(17)
C647 C648 C637 120(2)
C647 C648 C655 121(2)
C637 C648 C655 107.7(17)
C650 C649 C655 120(2)
C650 C649 C638 119(2)
C655 C649 C638 108.0(17)
C649 C650 C651 119(2)
C649 C650 C639 120(2)
C651 C650 C639 110.2(18)
C656 C651 C650 122(2)
C656 C651 C641 119(2)
C650 C651 C641 107.0(17)
C657 C652 C642 122(2)
C657 C652 C643 117(2)
C642 C652 C643 109.3(18)
C658 C653 C645 121(2)
C658 C653 C644 119(2)
C645 C653 C644 109.0(18)
C659 C654 C646 122(2)
C659 C654 C647 118(2)
C646 C654 C647 107.5(17)
C660 C655 C649 120(2)
C660 C655 C648 119(2)
C649 C655 C648 108.8(17)
C651 C656 C660 119(2)
C651 C656 C657 121(2)
C660 C656 C657 107.9(17)
C652 C657 C658 122(2)
C652 C657 C656 117(2)
C658 C657 C656 108.2(17)
C653 C658 C657 121(2)
C653 C658 C659 119(2)
C657 C658 C659 107.9(17)
C654 C659 C660 122(2)
C654 C659 C658 118(2)
C660 C659 C658 108.2(17)
C655 C660 C659 120(2)
C655 C660 C656 120(2)
C659 C660 C656 107.8(17)
N307 In1 N303 140.2(6)
N307 In1 N305 83.6(6)
N303 In1 N305 83.4(7)
N307 In1 N301 82.9(6)
N303 In1 N301 83.9(6)
N305 In1 N301 140.6(6)
N307 In1 Br2 107.2(4)
N303 In1 Br2 112.5(4)
N305 In1 Br2 113.1(4)
N301 In1 Br2 106.2(4)
C305 N305 C304 109.7(18)
C305 N305 In1 125.8(14)
C304 N305 In1 124.1(14)
C322 C314 C315 121.6(19)
C322 C314 C306 131(2)
C315 C314 C306 106.9(19)
C322 C330 C331 121(2)
C322 C330 H330 119.4
C331 C330 H330 119.4
C311 C310 C318 121.5(19)
C311 C310 C302 106.8(19)
C318 C310 C302 132(2)
C305 N306 C306 123.0(16)
C306 N307 C307 110.4(16)
C306 N307 In1 123.9(13)
C307 N307 In1 124.0(13)
C312 C313 C321 121(2)
C312 C313 C305 107(2)
C321 C313 C305 132(2)
C326 C318 C310 118(2)
C326 C318 H318 121.0
C310 C318 H318 121.0
C303 N303 C302 110.3(17)
C303 N303 In1 123.6(14)
C302 N303 In1 123.6(13)
C308 N301 C301 109.9(17)
C308 N301 In1 125.2(13)
C301 N301 In1 123.7(13)
C329 C321 C313 118(2)
C329 C321 H321 120.8
C313 C321 H321 120.8
C330 C322 C314 117(2)
C330 C322 H322 121.4
C314 C322 H322 121.4
C323 C331 C330 122(2)
C323 C331 H331 119.2
C330 C331 H331 119.2
C314 C315 C323 118.7(19)
C314 C315 C307 108.5(19)
C323 C315 C307 132.8(19)
N302 C301 N301 128.1(18)
N302 C301 C309 124.2(19)
N301 C301 C309 107.7(18)
N306 C305 N305 128.6(19)
N306 C305 C313 123(2)
N305 C305 C313 108.6(19)
C332 C324 C316 116(2)
C332 C324 H324 121.8
C316 C324 H324 121.8
C308 N308 C307 124.1(17)
C317 C309 C316 121(2)
C317 C309 C301 132(2)
C316 C309 C301 107.2(19)
C325 C332 C324 122(2)
C325 C332 H332 118.9
C324 C332 H332 118.9
C319 C327 C326 123(2)
C319 C327 H327 118.6
C326 C327 H327 118.6
C309 C316 C324 120.4(19)
C309 C316 C308 107.4(19)
C324 C316 C308 132(2)
C302 N302 C301 125.0(17)
N304 C304 N305 128.7(19)
N304 C304 C312 123(2)
N305 C304 C312 107.7(19)
C328 C320 C312 118(2)
C328 C320 H320 121.0
C312 C320 H320 121.0
C313 C312 C320 120(2)
C313 C312 C304 107.1(19)
C320 C312 C304 133(2)
C327 C319 C311 117(2)
C327 C319 H319 121.6
C311 C319 H319 121.6
C321 C329 C328 121(2)
C321 C329 H329 119.7
C328 C329 H329 119.7
C310 C311 C319 120(2)
C310 C311 C303 108.3(19)
C319 C311 C303 132(2)
N308 C307 N307 127.5(18)
N308 C307 C315 125.1(19)
N307 C307 C315 107.1(18)
C320 C328 C329 122(2)
C320 C328 H328 119.0
C329 C328 H328 119.0
N306 C306 N307 129.3(18)
N306 C306 C314 123.7(19)
N307 C306 C314 107.0(18)
C303 N304 C304 124.4(18)
C325 C317 C309 118(2)
C325 C317 H317 120.8
C309 C317 H317 120.8
N304 C303 N303 127.7(19)
N304 C303 C311 125(2)
N303 C303 C311 107.0(19)
N302 C302 N303 127.8(18)
N302 C302 C310 125(2)
N303 C302 C310 107.5(18)
C317 C325 C332 122(2)
C317 C325 H325 119.1
C332 C325 H325 119.1
N308 C308 N301 127.9(19)
N308 C308 C316 124(2)
N301 C308 C316 107.8(18)
C331 C323 C315 120(2)
C331 C323 H323 120.2
C315 C323 H323 120.2
C318 C326 C327 121(2)
C318 C326 H326 119.7
C327 C326 H326 119.7
C5S C4S C2S 120.0
C5S C4S H4S 120.0
C2S C4S H4S 120.0
C6S C5S C4S 120.0
C6S C5S H5S 120.0
C4S C5S H5S 120.0
C5S C6S C1S 120.0
C5S C6S Cl6S 118(2)
C1S C6S Cl6S 122(2)
C3S C1S C6S 120.0
C3S C1S Cl1S 119(2)
C6S C1S Cl1S 120(2)
C1S C3S C2S 120.0
C1S C3S H3S 120.0
C2S C3S H3S 120.0
C3S C2S C4S 120.0
C3S C2S H2S 120.0
C4S C2S H2S 120.0
C402 C401 N401 115(2)
C402 C401 H40A 108.6
N401 C401 H40A 108.6
C402 C401 H40B 108.6
N401 C401 H40B 108.6
H40A C401 H40B 107.6
C403 C402 C401 110(3)
C403 C402 H40C 109.6
C401 C402 H40C 109.6
C403 C402 H40D 109.6
C401 C402 H40D 109.6
H40C C402 H40D 108.1
C402 C403 C404 116(3)
C402 C403 H41E 108.3
C404 C403 H41E 108.3
C402 C403 H40F 108.3
C404 C403 H40F 108.3
H41E C403 H40F 107.4
C403 C404 H40G 109.5
C403 C404 H40H 109.5
H40G C404 H40H 109.5
C403 C404 H40I 109.5
H40G C404 H40I 109.5
H40H C404 H40I 109.5
C406 C405 N401 120(2)
C406 C405 H40J 107.2
N401 C405 H40J 107.2
C406 C405 H40K 107.2
N401 C405 H40K 107.2
H40J C405 H40K 106.9
C407 C406 C405 115(2)
C407 C406 H40L 108.6
C405 C406 H40L 108.6
C407 C406 H40M 108.6
C405 C406 H40M 108.6
H40L C406 H40M 107.6
C408 C407 C406 115(3)
C408 C407 H40N 108.6
C406 C407 H40N 108.6
C408 C407 H40O 108.6
C406 C407 H40O 108.6
H40N C407 H40O 107.6
C407 C408 H40P 109.5
C407 C408 H40Q 109.5
H40P C408 H40Q 109.5
C407 C408 H40R 109.5
H40P C408 H40R 109.5
H40Q C408 H40R 109.5
N401 C409 C410 117(2)
N401 C409 H40S 108.1
C410 C409 H40S 108.1
N401 C409 H40T 108.1
C410 C409 H40T 108.1
H40S C409 H40T 107.3
C411 C410 C409 111(2)
C411 C410 H41A 109.5
C409 C410 H41A 109.5
C411 C410 H41B 109.5
C409 C410 H41B 109.5
H41A C410 H41B 108.1
C410 C411 C412 118(3)
C410 C411 H41C 107.7
C412 C411 H41C 107.7
C410 C411 H41D 107.7
C412 C411 H41D 107.7
H41C C411 H41D 107.1
C411 C412 H41Z 109.5
C411 C412 H41F 109.5
H41Z C412 H41F 109.5
C411 C412 H41G 109.5
H41Z C412 H41G 109.5
H41F C412 H41G 109.5
C414 C413 N401 117.6(19)
C414 C413 H41H 107.9
N401 C413 H41H 107.9
C414 C413 H41I 107.9
N401 C413 H41I 107.9
H41H C413 H41I 107.2
C413 C414 C415 114(2)
C413 C414 H41J 108.7
C415 C414 H41J 108.7
C413 C414 H41K 108.7
C415 C414 H41K 108.7
H41J C414 H41K 107.6
C416 C415 C414 117(2)
C416 C415 H41L 108.1
C414 C415 H41L 108.1
C416 C415 H41M 108.1
C414 C415 H41M 108.1
H41L C415 H41M 107.3
C415 C416 H41N 109.5
C415 C416 H41O 109.5
H41N C416 H41O 109.5
C415 C416 H41P 109.5
H41N C416 H41P 109.5
H41O C416 H41P 109.5
C413 N401 C409 112.6(19)
C413 N401 C401 108.0(17)
C409 N401 C401 111(2)
C413 N401 C405 109.9(18)
C409 N401 C405 105.8(17)
C401 N401 C405 109(2)
N501 C501 C502 115.4(17)
N501 C501 H50A 108.4
C502 C501 H50A 108.4
N501 C501 H50B 108.4
C502 C501 H50B 108.4
H50A C501 H50B 107.5
C503 C502 C501 112(2)
C503 C502 H50C 109.1
C501 C502 H50C 109.1
C503 C502 H50D 109.1
C501 C502 H50D 109.1
H50C C502 H50D 107.9
C502 C503 C504 114(2)
C502 C503 H50E 108.7
C504 C503 H50E 108.7
C502 C503 H50F 108.7
C504 C503 H50F 108.7
H50E C503 H50F 107.6
C506 C505 N501 113.2(17)
C506 C505 H50G 108.9
N501 C505 H50G 108.9
C506 C505 H50H 108.9
N501 C505 H50H 108.9
H50G C505 H50H 107.7
C503 C504 H50I 109.5
C503 C504 H50J 109.5
H50I C504 H50J 109.5
C503 C504 H50K 109.5
H50I C504 H50K 109.5
H50J C504 H50K 109.5
C507 C506 C505 111.4(18)
C507 C506 H50L 109.3
C505 C506 H50L 109.3
C507 C506 H50M 109.3
C505 C506 H50M 109.3
H50L C506 H50M 108.0
C506 C507 C508 113(2)
C506 C507 H50N 109.0
C508 C507 H50N 109.0
C506 C507 H50O 109.0
C508 C507 H50O 109.0
H50N C507 H50O 107.8
C507 C508 H50P 109.5
C507 C508 H50Q 109.5
H50P C508 H50Q 109.5
C507 C508 H50R 109.5
H50P C508 H50R 109.5
H50Q C508 H50R 109.5
C510 C509 N501 115.4(15)
C510 C509 H50S 108.4
N501 C509 H50S 108.4
C510 C509 H50T 108.4
N501 C509 H50T 108.4
H50S C509 H50T 107.5
C511 C510 C509 110.8(17)
C511 C510 H51A 109.5
C509 C510 H51A 109.5
C511 C510 H51B 109.5
C509 C510 H51B 109.5
H51A C510 H51B 108.1
C510 C511 C512 112.0(18)
C510 C511 H51C 109.2
C512 C511 H51C 109.2
C510 C511 H51D 109.2
C512 C511 H51D 109.2
H51C C511 H51D 107.9
C511 C512 H51E 109.5
C511 C512 H51F 109.5
H51E C512 H51F 109.5
C511 C512 H51G 109.5
H51E C512 H51G 109.5
H51F C512 H51G 109.5
C514 C513 N501 114.9(15)
C514 C513 H51H 108.5
N501 C513 H51H 108.5
C514 C513 H51I 108.5
N501 C513 H51I 108.5
H51H C513 H51I 107.5
C515 C514 C513 109.5(17)
C515 C514 H51J 109.8
C513 C514 H51J 109.8
C515 C514 H51K 109.8
C513 C514 H51K 109.8
H51J C514 H51K 108.2
C514 C515 C516 112.5(18)
C514 C515 H51L 109.1
C516 C515 H51L 109.1
C514 C515 H51M 109.1
C516 C515 H51M 109.1
H51L C515 H51M 107.8
C515 C516 H51N 109.5
C515 C516 H51O 109.5
H51N C516 H51O 109.5
C515 C516 H51P 109.5
H51N C516 H51P 109.5
H51O C516 H51P 109.5
C501 N501 C509 111.4(15)
C501 N501 C513 111.0(14)
C509 N501 C513 106.3(14)
C501 N501 C505 106.6(15)
C509 N501 C505 110.6(14)
C513 N501 C505 111.0(14)
C102 C101 N101 125(5)
C102 C101 H10A 106.1
N101 C101 H10A 106.1
C102 C101 H10B 106.1
N101 C101 H10B 106.1
H10A C101 H10B 106.3
C101 C102 C103 115(5)
C101 C102 H10C 108.5
C103 C102 H10C 108.5
C101 C102 H10D 108.5
C103 C102 H10D 108.5
H10C C102 H10D 107.5
C104 C103 C102 116(5)
C104 C103 H10E 108.2
C102 C103 H10E 108.2
C104 C103 H10F 108.2
C102 C103 H10F 108.2
H10E C103 H10F 107.3
C103 C104 H10G 109.5
C103 C104 H10H 109.5
H10G C104 H10H 109.5
C103 C104 H10I 109.5
H10G C104 H10I 109.5
H10H C104 H10I 109.5
C106 C105 N101 136(5)
C106 C105 H10J 103.2
N101 C105 H10J 103.2
C106 C105 H10K 103.1
N101 C105 H10K 103.1
H10J C105 H10K 105.1
C105 C106 C107 124(6)
C105 C106 H10L 106.3
C107 C106 H10L 106.3
C105 C106 H10M 106.3
C107 C106 H10M 106.3
H10L C106 H10M 106.4
C108 C107 C106 117(5)
C108 C107 H10N 107.9
C106 C107 H10N 107.9
C108 C107 H10O 107.9
C106 C107 H10O 107.9
H10N C107 H10O 107.2
C107 C108 H10P 109.5
C107 C108 H10Q 109.5
H10P C108 H10Q 109.5
C107 C108 H10R 109.5
H10P C108 H10R 109.5
H10Q C108 H10R 109.5
C110 C109 N101 118(4)
C110 C109 H10S 107.8
N101 C109 H10S 107.8
C110 C109 H10T 107.8
N101 C109 H10T 107.8
H10S C109 H10T 107.1
C111 C110 C109 128(5)
C111 C110 H11A 105.4
C109 C110 H11A 105.4
C111 C110 H11B 105.4
C109 C110 H11B 105.4
H11A C110 H11B 106.0
C110 C111 C112 120(5)
C110 C111 H11C 107.3
C112 C111 H11C 107.3
C110 C111 H11D 107.3
C112 C111 H11D 107.3
H11C C111 H11D 106.9
C111 C112 H11E 109.5
C111 C112 H11F 109.5
H11E C112 H11F 109.5
C111 C112 H11G 109.5
H11E C112 H11G 109.5
H11F C112 H11G 109.5
C114 C113 N101 125(4)
C114 C113 H11H 106.0
N101 C113 H11H 106.0
C114 C113 H11I 106.0
N101 C113 H11I 106.0
H11H C113 H11I 106.3
C113 C114 C115 119(5)
C113 C114 H11J 107.5
C115 C114 H11J 107.5
C113 C114 H11K 107.5
C115 C114 H11K 107.5
H11J C114 H11K 107.0
C116 C115 C114 123(6)
C116 C115 H11L 106.6
C114 C115 H11L 106.6
C116 C115 H11M 106.6
C114 C115 H11M 106.6
H11L C115 H11M 106.6
C115 C116 H11N 109.5
C115 C116 H11O 109.5
H11N C116 H11O 109.5
C115 C116 H11P 109.5
H11N C116 H11P 109.5
H11O C116 H11P 109.5
C101 N101 C113 110(3)
C101 N101 C105 114(3)
C113 N101 C105 112(3)
C101 N101 C109 109(3)
C113 N101 C109 108(3)
C105 N101 C109 104(3)
C1A2 C1A1 H1A1 106.8
C1A2 C1A1 H1A2 106.8
H1A1 C1A1 H1A2 106.7
C1A1 C1A2 C1A3 110(4)
C1A1 C1A2 H1A3 109.8
C1A3 C1A2 H1A3 109.8
C1A1 C1A2 H1A4 109.8
C1A3 C1A2 H1A4 109.8
H1A3 C1A2 H1A4 108.2
C1A4 C1A3 C1A2 113(4)
C1A4 C1A3 H1A5 108.9
C1A2 C1A3 H1A5 108.9
C1A4 C1A3 H1A6 108.9
C1A2 C1A3 H1A6 108.9
H1A5 C1A3 H1A6 107.8
C1A3 C1A4 H1A7 109.5
C1A3 C1A4 H1A8 109.5
H1A7 C1A4 H1A8 109.5
C1A3 C1A4 H1A9 109.5
H1A7 C1A4 H1A9 109.5
H1A8 C1A4 H1A9 109.5
C1A6 C1A5 H1AX 100.0
C1A6 C1A5 H1AY 100.0
H1AX C1A5 H1AY 104.2
C1A5 C1A6 C1A7 131(5)
C1A5 C1A6 H1AZ 104.5
C1A7 C1A6 H1AZ 104.5
C1A5 C1A6 H1AA 104.5
C1A7 C1A6 H1AA 104.5
H1AZ C1A6 H1AA 105.6
C1A8 C1A7 C1A6 120(4)
C1A8 C1A7 H1AB 107.2
C1A6 C1A7 H1AB 107.2
C1A8 C1A7 H1AC 107.2
C1A6 C1A7 H1AC 107.2
H1AB C1A7 H1AC 106.9
C1A7 C1A8 H1AD 109.5
C1A7 C1A8 H1AE 109.5
H1AD C1A8 H1AE 109.5
C1A7 C1A8 H1AF 109.5
H1AD C1A8 H1AF 109.5
H1AE C1A8 H1AF 109.5
C1B0 C1A9 H1AG 108.8
C1B0 C1A9 H1AH 108.8
H1AG C1A9 H1AH 107.7
C1B1 C1B0 C1A9 118(4)
C1B1 C1B0 H1B1 107.7
C1A9 C1B0 H1B1 107.7
C1B1 C1B0 H1B2 107.7
C1A9 C1B0 H1B2 107.7
H1B1 C1B0 H1B2 107.1
C1B0 C1B1 C1B2 120(4)
C1B0 C1B1 H1B3 107.4
C1B2 C1B1 H1B3 107.4
C1B0 C1B1 H1B4 107.4
C1B2 C1B1 H1B4 107.4
H1B3 C1B1 H1B4 106.9
C1B1 C1B2 H1B5 109.5
C1B1 C1B2 H1B6 109.5
H1B5 C1B2 H1B6 109.5
C1B1 C1B2 H1B7 109.5
H1B5 C1B2 H1B7 109.5
H1B6 C1B2 H1B7 109.5
C1B4 C1B3 H1B8 105.4
C1B4 C1B3 H1B9 105.4
H1B8 C1B3 H1B9 106.0
C1B3 C1B4 C1B5 123(5)
C1B3 C1B4 H1BX 106.6
C1B5 C1B4 H1BX 106.6
C1B3 C1B4 H1BY 106.6
C1B5 C1B4 H1BY 106.6
H1BX C1B4 H1BY 106.5
C1B6 C1B5 C1B4 123(5)
C1B6 C1B5 H1BZ 106.6
C1B4 C1B5 H1BZ 106.6
C1B6 C1B5 H1BA 106.6
C1B4 C1B5 H1BA 106.6
H1BZ C1B5 H1BA 106.6
C1B5 C1B6 H1BB 109.5
C1B5 C1B6 H1BC 109.5
H1BB C1B6 H1BC 109.5
C1B5 C1B6 H1BD 109.5
H1BB C1B6 H1BD 109.5
H1BC C1B6 H1BD 109.5

loop_
_geom_bond_atom_site_label_1
_geom_bond_atom_site_label_2
_geom_bond_distance
C901 C906 1.3406
C901 C905 1.4534
C901 C902 1.4675
C902 C907 1.3665
C902 C903 1.4437
C903 C908 1.3721
C903 C904 1.4311
C904 C909 1.4015
C904 C905 1.4432
C905 C910 1.3840
C906 C912 1.4538
C906 C911 1.4599
C907 C913 1.4425
C907 C914 1.4505
C908 C915 1.4126
C908 C916 1.4628
C909 C917 1.4414
C909 C918 1.4476
C910 C920 1.4243
C910 C919 1.4548
C911 C920 1.3906
C911 C921 1.4358
C912 C913 1.3806
C912 C922 1.4230
C913 C923 1.4267
C914 C915 1.3638
C914 C924 1.4437
C915 C925 1.4878
C916 C917 1.3877
C916 C926 1.4274
C917 C927 1.4530
C918 C919 1.3597
C918 C928 1.4766
C919 C929 1.4113
C920 C930 1.4426
C921 C932 1.4038
C921 C922 1.4648
C922 C933 1.3754
C923 C934 1.3869
C923 C924 1.4309
C924 C935 1.3644
C925 C936 1.3699
C925 C926 1.4574
C926 C937 1.3876
C927 C938 1.3876
C927 C928 1.4441
C928 C939 1.3796
C929 C940 1.3547
C929 C930 1.4590
C930 C931 1.3532
C931 C932 1.4531
C931 C942 1.4821
C932 C943 1.4193
C933 C934 1.4382
C933 C944 1.4395
C934 C945 1.4558
C935 C936 1.4445
C935 C946 1.4470
C936 C947 1.4292
C937 C948 1.4432
C937 C938 1.4709
C938 C949 1.4484
C939 C950 1.4363
C939 C940 1.4431
C940 C941 1.4623
C941 C942 1.3575
C941 C951 1.4509
C942 C952 1.4239
C943 C944 1.3962
C943 C952 1.4594
C944 C953 1.4315
C945 C946 1.3489
C945 C953 1.4508
C946 C954 1.4628
C947 C948 1.3923
C947 C954 1.4549
C948 C955 1.4570
C949 C950 1.3979
C949 C955 1.4580
C950 C951 1.4236
C951 C956 1.3861
C952 C957 1.3804
C953 C958 1.3883
C954 C959 1.3923
C955 C960 1.3614
C956 C957 1.4547
C956 C960 1.4586
C957 C958 1.4310
C958 C959 1.4660
C959 C960 1.4330
C801 C806 1.33(3)
C801 C805 1.47(3)
C801 C802 1.47(3)
C802 C807 1.35(3)
C802 C803 1.46(3)
C803 C808 1.35(3)
C803 C804 1.45(3)
C804 C809 1.41(3)
C804 C805 1.44(3)
C805 C810 1.36(3)
C806 C811 1.45(3)
C806 C812 1.46(3)
C807 C813 1.44(3)
C807 C814 1.46(3)
C808 C815 1.43(3)
C808 C816 1.47(3)
C809 C817 1.43(3)
C809 C818 1.45(3)
C810 C820 1.43(3)
C810 C819 1.47(3)
C811 C820 1.40(3)
C811 C821 1.45(3)
C812 C813 1.38(3)
C812 C822 1.44(3)
C813 C823 1.43(3)
C814 C815 1.37(3)
C814 C824 1.45(3)
C815 C825 1.49(3)
C816 C817 1.39(3)
C816 C826 1.43(3)
C817 C827 1.47(3)
C818 C819 1.35(3)
C818 C828 1.49(3)
C819 C829 1.43(3)
C820 C830 1.44(3)
C821 C832 1.38(3)
C821 C822 1.47(3)
C822 C833 1.35(3)
C823 C834 1.37(3)
C823 C824 1.44(3)
C824 C835 1.35(3)
C825 C836 1.37(3)
C825 C826 1.45(3)
C826 C837 1.39(3)
C827 C838 1.38(3)
C827 C828 1.45(3)
C828 C839 1.37(3)
C829 C840 1.34(3)
C829 C830 1.46(3)
C830 C831 1.35(3)
C831 C832 1.46(3)
C831 C842 1.49(3)
C832 C843 1.43(3)
C833 C834 1.46(3)
C833 C844 1.46(3)
C834 C845 1.47(3)
C835 C836 1.44(3)
C835 C846 1.45(3)
C836 C847 1.43(3)
C837 C848 1.46(3)
C837 C838 1.47(3)
C838 C849 1.47(3)
C839 C850 1.44(3)
C839 C840 1.45(3)
C840 C841 1.46(3)
C841 C842 1.35(3)
C841 C851 1.47(3)
C842 C852 1.42(3)
C843 C844 1.39(3)
C843 C852 1.47(3)
C844 C853 1.44(3)
C845 C846 1.36(3)
C845 C853 1.44(3)
C846 C854 1.47(3)
C847 C848 1.38(3)
C847 C854 1.47(3)
C848 C855 1.46(3)
C849 C850 1.40(3)
C849 C855 1.45(3)
C850 C851 1.42(3)
C851 C856 1.36(3)
C852 C857 1.37(3)
C853 C858 1.39(3)
C854 C859 1.37(3)
C855 C860 1.36(3)
C856 C860 1.47(3)
C856 C857 1.47(3)
C857 C858 1.42(3)
C858 C859 1.49(3)
C859 C860 1.44(3)
C701 C706 1.33(3)
C701 C705 1.47(3)
C701 C702 1.48(3)
C702 C707 1.34(3)
C702 C703 1.46(3)
C703 C708 1.35(3)
C703 C704 1.44(3)
C704 C709 1.40(3)
C704 C705 1.45(3)
C705 C710 1.35(3)
C706 C711 1.45(3)
C706 C712 1.45(3)
C707 C713 1.45(3)
C707 C714 1.47(3)
C708 C715 1.42(3)
C708 C716 1.47(3)
C709 C717 1.43(3)
C709 C718 1.45(3)
C710 C720 1.43(3)
C710 C719 1.48(3)
C711 C720 1.39(3)
C711 C721 1.46(3)
C712 C713 1.37(3)
C712 C722 1.44(3)
C713 C723 1.44(3)
C714 C715 1.37(3)
C714 C724 1.44(3)
C715 C725 1.50(3)
C716 C717 1.39(3)
C716 C726 1.43(3)
C717 C727 1.47(3)
C718 C719 1.34(3)
C718 C728 1.51(3)
C719 C729 1.42(3)
C720 C730 1.46(3)
C721 C732 1.38(3)
C721 C722 1.48(3)
C722 C733 1.35(3)
C723 C734 1.36(3)
C723 C724 1.44(3)
C724 C735 1.36(3)
C725 C736 1.36(3)
C725 C726 1.46(3)
C726 C737 1.39(3)
C727 C738 1.38(3)
C727 C728 1.46(3)
C728 C739 1.36(3)
C729 C740 1.36(3)
C729 C730 1.45(3)
C730 C731 1.34(3)
C731 C732 1.46(3)
C731 C742 1.50(3)
C732 C743 1.43(3)
C733 C744 1.46(3)
C733 C734 1.47(3)
C734 C745 1.47(3)
C735 C746 1.44(3)
C735 C736 1.44(3)
C736 C747 1.45(3)
C737 C748 1.47(3)
C737 C738 1.47(3)
C738 C749 1.48(3)
C739 C740 1.44(3)
C739 C750 1.45(3)
C740 C741 1.46(3)
C741 C742 1.35(3)
C741 C751 1.48(3)
C742 C752 1.42(3)
C743 C744 1.39(3)
C743 C752 1.46(3)
C744 C753 1.44(3)
C745 C746 1.37(3)
C745 C753 1.44(3)
C746 C754 1.47(3)
C747 C748 1.37(3)
C747 C754 1.48(3)
C748 C755 1.45(3)
C749 C750 1.39(3)
C749 C755 1.44(3)
C750 C751 1.43(3)
C751 C756 1.35(3)
C752 C757 1.37(3)
C753 C758 1.38(3)
C754 C759 1.36(3)
C755 C760 1.39(3)
C756 C760 1.47(3)
C756 C757 1.48(3)
C757 C758 1.43(3)
C758 C759 1.49(3)
C759 C760 1.43(3)
C601 C606 1.33(3)
C601 C602 1.47(3)
C601 C605 1.47(3)
C602 C607 1.36(3)
C602 C603 1.45(3)
C603 C608 1.36(3)
C603 C604 1.44(3)
C604 C609 1.40(3)
C604 C605 1.44(3)
C605 C610 1.37(3)
C606 C611 1.45(3)
C606 C612 1.46(3)
C607 C613 1.44(3)
C607 C614 1.46(3)
C608 C615 1.42(3)
C608 C616 1.47(3)
C609 C617 1.43(3)
C609 C618 1.45(3)
C610 C620 1.44(3)
C610 C619 1.47(3)
C611 C620 1.39(3)
C611 C621 1.45(3)
C612 C613 1.37(3)
C612 C622 1.43(3)
C613 C623 1.44(3)
C614 C615 1.37(3)
C614 C624 1.44(3)
C615 C625 1.50(3)
C616 C617 1.39(3)
C616 C626 1.44(3)
C617 C627 1.46(3)
C618 C619 1.34(3)
C618 C628 1.50(3)
C619 C629 1.42(3)
C620 C630 1.44(3)
C621 C632 1.37(3)
C621 C622 1.48(3)
C622 C633 1.36(3)
C623 C634 1.36(3)
C623 C624 1.45(3)
C624 C635 1.36(3)
C625 C636 1.37(3)
C625 C626 1.46(3)
C626 C637 1.38(3)
C627 C638 1.38(3)
C627 C628 1.45(3)
C628 C639 1.37(3)
C629 C640 1.34(3)
C629 C630 1.45(3)
C630 C631 1.36(3)
C631 C632 1.47(3)
C631 C642 1.48(3)
C632 C643 1.43(3)
C633 C644 1.45(3)
C633 C634 1.46(3)
C634 C645 1.47(3)
C635 C646 1.44(3)
C635 C636 1.44(3)
C636 C647 1.44(3)
C637 C648 1.46(3)
C637 C638 1.48(3)
C638 C649 1.47(3)
C639 C650 1.44(3)
C639 C640 1.45(3)
C640 C641 1.46(3)
C641 C642 1.36(3)
C641 C651 1.47(3)
C642 C652 1.42(3)
C643 C644 1.40(3)
C643 C652 1.46(3)
C644 C653 1.44(3)
C645 C646 1.36(3)
C645 C653 1.44(3)
C646 C654 1.47(3)
C647 C648 1.37(3)
C647 C654 1.48(3)
C648 C655 1.46(3)
C649 C650 1.39(3)
C649 C655 1.45(3)
C650 C651 1.42(3)
C651 C656 1.37(3)
C652 C657 1.38(3)
C653 C658 1.38(3)
C654 C659 1.37(3)
C655 C660 1.37(3)
C656 C660 1.47(3)
C656 C657 1.47(3)
C657 C658 1.43(3)
C658 C659 1.49(3)
C659 C660 1.43(3)
In1 N307 2.130(15)
In1 N303 2.131(16)
In1 N305 2.132(16)
In1 N301 2.141(15)
In1 Br2 2.500(3)
N305 C305 1.36(2)
N305 C304 1.37(2)
C314 C322 1.40(2)
C314 C315 1.40(2)
C314 C306 1.48(3)
C330 C322 1.37(3)
C330 C331 1.38(3)
C330 H330 0.9400
C310 C311 1.39(2)
C310 C318 1.40(2)
C310 C302 1.47(3)
N306 C305 1.33(2)
N306 C306 1.34(2)
N307 C306 1.38(2)
N307 C307 1.40(2)
C313 C312 1.39(2)
C313 C321 1.40(3)
C313 C305 1.45(3)
C318 C326 1.35(3)
C318 H318 0.9400
N303 C303 1.39(2)
N303 C302 1.39(2)
N301 C308 1.38(2)
N301 C301 1.38(2)
C321 C329 1.37(3)
C321 H321 0.9400
C322 H322 0.9400
C331 C323 1.34(2)
C331 H331 0.9400
C315 C323 1.40(2)
C315 C307 1.44(2)
C301 N302 1.33(2)
C301 C309 1.45(3)
C324 C332 1.38(2)
C324 C316 1.42(3)
C324 H324 0.9400
N308 C308 1.32(2)
N308 C307 1.34(2)
C309 C317 1.38(2)
C309 C316 1.40(2)
C332 C325 1.38(3)
C332 H332 0.9400
C327 C319 1.38(3)
C327 C326 1.39(3)
C327 H327 0.9400
C316 C308 1.44(3)
N302 C302 1.32(2)
C304 N304 1.33(2)
C304 C312 1.46(3)
C320 C328 1.37(3)
C320 C312 1.40(3)
C320 H320 0.9400
C319 C311 1.40(2)
C319 H319 0.9400
C329 C328 1.39(3)
C329 H329 0.9400
C311 C303 1.46(3)
C328 H328 0.9400
N304 C303 1.31(2)
C317 C325 1.36(3)
C317 H317 0.9400
C325 H325 0.9400
C323 H323 0.9400
C326 H326 0.9400
Cl6S C6S 1.71(2)
Cl1S C1S 1.70(2)
C4S C5S 1.3900
C4S C2S 1.3900
C4S H4S 0.9400
C5S C6S 1.3900
C5S H5S 0.9400
C6S C1S 1.3900
C1S C3S 1.3900
C3S C2S 1.3900
C3S H3S 0.9400
C2S H2S 0.9400
C401 C402 1.49(3)
C401 N401 1.53(3)
C401 H40A 0.9800
C401 H40B 0.9800
C402 C403 1.48(4)
C402 H40C 0.9800
C402 H40D 0.9800
C403 C404 1.49(4)
C403 H41E 0.9800
C403 H40F 0.9800
C404 H40G 0.9700
C404 H40H 0.9700
C404 H40I 0.9700
C405 C406 1.50(3)
C405 N401 1.55(3)
C405 H40J 0.9800
C405 H40K 0.9800
C406 C407 1.50(3)
C406 H40L 0.9800
C406 H40M 0.9800
C407 C408 1.42(3)
C407 H40N 0.9800
C407 H40O 0.9800
C408 H40P 0.9700
C408 H40Q 0.9700
C408 H40R 0.9700
C409 N401 1.52(3)
C409 C410 1.53(3)
C409 H40S 0.9800
C409 H40T 0.9800
C410 C411 1.46(4)
C410 H41A 0.9800
C410 H41B 0.9800
C411 C412 1.53(3)
C411 H41C 0.9800
C411 H41D 0.9800
C412 H41Z 0.9700
C412 H41F 0.9700
C412 H41G 0.9700
C413 C414 1.47(3)
C413 N401 1.49(2)
C413 H41H 0.9800
C413 H41I 0.9800
C414 C415 1.48(3)
C414 H41J 0.9800
C414 H41K 0.9800
C415 C416 1.44(3)
C415 H41L 0.9800
C415 H41M 0.9800
C416 H41N 0.9700
C416 H41O 0.9700
C416 H41P 0.9700
C501 N501 1.52(2)
C501 C502 1.55(3)
C501 H50A 0.9800
C501 H50B 0.9800
C502 C503 1.47(3)
C502 H50C 0.9800
C502 H50D 0.9800
C503 C504 1.50(3)
C503 H50E 0.9800
C503 H50F 0.9800
C505 C506 1.51(2)
C505 N501 1.55(2)
C505 H50G 0.9800
C505 H50H 0.9800
C504 H50I 0.9700
C504 H50J 0.9700
C504 H50K 0.9700
C506 C507 1.50(3)
C506 H50L 0.9800
C506 H50M 0.9800
C507 C508 1.52(3)
C507 H50N 0.9800
C507 H50O 0.9800
C508 H50P 0.9700
C508 H50Q 0.9700
C508 H50R 0.9700
C509 C510 1.51(2)
C509 N501 1.53(2)
C509 H50S 0.9800
C509 H50T 0.9800
C510 C511 1.50(2)
C510 H51A 0.9800
C510 H51B 0.9800
C511 C512 1.54(3)
C511 H51C 0.9800
C511 H51D 0.9800
C512 H51E 0.9700
C512 H51F 0.9700
C512 H51G 0.9700
C513 C514 1.54(2)
C513 N501 1.54(2)
C513 H51H 0.9800
C513 H51I 0.9800
C514 C515 1.49(2)
C514 H51J 0.9800
C514 H51K 0.9800
C515 C516 1.53(3)
C515 H51L 0.9800
C515 H51M 0.9800
C516 H51N 0.9700
C516 H51O 0.9700
C516 H51P 0.9700
C101 C102 1.40(5)
C101 N101 1.49(4)
C101 H10A 0.9800
C101 H10B 0.9800
C102 C103 1.49(5)
C102 H10C 0.9800
C102 H10D 0.9800
C103 C104 1.49(5)
C103 H10E 0.9800
C103 H10F 0.9800
C104 H10G 0.9700
C104 H10H 0.9700
C104 H10I 0.9700
C105 C106 1.36(5)
C105 N101 1.51(4)
C105 H10J 0.9800
C105 H10K 0.9800
C106 C107 1.50(5)
C106 H10L 0.9800
C106 H10M 0.9800
C107 C108 1.38(5)
C107 H10N 0.9800
C107 H10O 0.9800
C108 H10P 0.9700
C108 H10Q 0.9700
C108 H10R 0.9700
C109 C110 1.44(5)
C109 N101 1.60(4)
C109 H10S 0.9800
C109 H10T 0.9800
C110 C111 1.34(5)
C110 H11A 0.9800
C110 H11B 0.9800
C111 C112 1.62(5)
C111 H11C 0.9800
C111 H11D 0.9800
C112 H11E 0.9700
C112 H11F 0.9700
C112 H11G 0.9700
C113 C114 1.38(5)
C113 N101 1.50(4)
C113 H11H 0.9800
C113 H11I 0.9800
C114 C115 1.49(5)
C114 H11J 0.9800
C114 H11K 0.9800
C115 C116 1.35(5)
C115 H11L 0.9800
C115 H11M 0.9800
C116 H11N 0.9700
C116 H11O 0.9700
C116 H11P 0.9700
C1A1 C1A2 1.42(4)
C1A1 H1A1 0.9800
C1A1 H1A2 0.9800
C1A2 C1A3 1.55(5)
C1A2 H1A3 0.9800
C1A2 H1A4 0.9800
C1A3 C1A4 1.47(4)
C1A3 H1A5 0.9800
C1A3 H1A6 0.9800
C1A4 H1A7 0.9700
C1A4 H1A8 0.9700
C1A4 H1A9 0.9700
C1A5 C1A6 1.29(4)
C1A5 H1AX 0.9800
C1A5 H1AY 0.9800
C1A6 C1A7 1.48(4)
C1A6 H1AZ 0.9800
C1A6 H1AA 0.9800
C1A7 C1A8 1.36(5)
C1A7 H1AB 0.9800
C1A7 H1AC 0.9800
C1A8 H1AD 0.9700
C1A8 H1AE 0.9700
C1A8 H1AF 0.9700
C1A9 C1B0 1.53(4)
C1A9 H1AG 0.9800
C1A9 H1AH 0.9800
C1B0 C1B1 1.36(4)
C1B0 H1B1 0.9800
C1B0 H1B2 0.9800
C1B1 C1B2 1.61(4)
C1B1 H1B3 0.9800
C1B1 H1B4 0.9800
C1B2 H1B5 0.9700
C1B2 H1B6 0.9700
C1B2 H1B7 0.9700
C1B3 C1B4 1.34(4)
C1B3 H1B8 0.9800
C1B3 H1B9 0.9800
C1B4 C1B5 1.48(4)
C1B4 H1BX 0.9800
C1B4 H1BY 0.9800
C1B5 C1B6 1.35(5)
C1B5 H1BZ 0.9800
C1B5 H1BA 0.9800
C1B6 H1BB 0.9700
C1B6 H1BC 0.9700
C1B6 H1BD 0.9700
